data_7033225
loop_
_publ_author_name
'Langley, Stuart K.'
'Forsyth, Craig M.'
'Moubaraki, Boujemaa'
'Murray, Keith S.'

_publ_section_title
;
 A fluoride bridged {Cr(III)4Dy(III)4} single molecule magnet.
;
_journal_issue 3
_journal_name_full 'Dalton transactions (Cambridge, England : 2003)'
_journal_page_first 912
_journal_page_last 915
_journal_paper_doi 10.1039/c4dt03100h
_journal_volume 44
_journal_year 2015
_chemical_formula_sum 'C78.75 H101 Cr4 Dy4 F4 N4 O30.25'
_chemical_formula_weight 2521.58
_chemical_name_common '[CrIII4DyIII4F4(OMe)1.12(OH)2.88(O2CPh)8(mdea)4] '
_chemical_name_systematic
;
 ?
;
_space_group_IT_number 11
_symmetry_cell_setting monoclinic
_symmetry_space_group_name_Hall '-P 2yb'
_symmetry_space_group_name_H-M 'P 1 21/m 1'
_atom_sites_solution_hydrogens geom
_atom_sites_solution_primary direct
_atom_sites_solution_secondary difmap
_audit_creation_date '9 November 2005'
_audit_creation_method SHELXL-97
_audit_update_record
;
2014-11-05 deposited with the CCDC.
2014-11-24 downloaded from the CCDC.
;
_cell_angle_alpha 90.00
_cell_angle_beta 106.97(3)
_cell_angle_gamma 90.00
_cell_formula_units_Z 4
_cell_length_a 17.266(4)
_cell_length_b 28.026(6)
_cell_length_c 23.327(5)
_cell_measurement_reflns_used 182478
_cell_measurement_temperature 100(2)
_cell_measurement_theta_max 27.91
_cell_measurement_theta_min 1.17
_cell_volume 10796(4)
_computing_cell_refinement 'XDS (Kabsch, 1993)'
_computing_data_collection 'Blu-Ice (McPhillips et al, 2002)'
_computing_data_reduction 'XDS (Kabsch, 1993)'
_computing_molecular_graphics X-SEED
_computing_publication_material 'XCIF V6.12 (BrukerAXS, 2001).'
_computing_structure_refinement 'SHELXL-97 (Sheldrick, 1997)'
_computing_structure_solution 'SHELXS-97 (Sheldrick, 1990)'
_diffrn_ambient_temperature 100(2)
_diffrn_measured_fraction_theta_full 0.998
_diffrn_measured_fraction_theta_max 0.992
_diffrn_measurement_device_type synchrotron
_diffrn_measurement_method 'scans in phi'
_diffrn_radiation_monochromator 'double crystal'
_diffrn_radiation_source '3BM1 dipole'
_diffrn_radiation_type synchrotron
_diffrn_radiation_wavelength 0.71079
_diffrn_reflns_av_R_equivalents 0.0000
_diffrn_reflns_av_sigmaI/netI 0.0360
_diffrn_reflns_limit_h_max 21
_diffrn_reflns_limit_h_min -22
_diffrn_reflns_limit_k_max 36
_diffrn_reflns_limit_k_min 0
_diffrn_reflns_limit_l_max 30
_diffrn_reflns_limit_l_min 0
_diffrn_reflns_number 26159
_diffrn_reflns_theta_full 27.50
_diffrn_reflns_theta_max 27.91
_diffrn_reflns_theta_min 0.91
_exptl_absorpt_coefficient_mu 3.192
_exptl_absorpt_correction_T_max 0.897
_exptl_absorpt_correction_T_min 0.463
_exptl_absorpt_correction_type multi-scan
_exptl_absorpt_process_details SADABS
_exptl_crystal_colour red
_exptl_crystal_density_diffrn 1.547
_exptl_crystal_density_method 'not measured'
_exptl_crystal_description plate
_exptl_crystal_F_000 4929
_exptl_crystal_preparation 'Magnetic properties'
_exptl_crystal_recrystallization_method 'layered diethyl ether on methanol'
_exptl_crystal_size_max 0.05
_exptl_crystal_size_mid 0.04
_exptl_crystal_size_min 0.01
_platon_squeeze_details
;
;
_refine_diff_density_max 3.167
_refine_diff_density_min -2.943
_refine_diff_density_rms 0.163
_refine_ls_extinction_method none
_refine_ls_goodness_of_fit_ref 1.045
_refine_ls_hydrogen_treatment mixed
_refine_ls_matrix_type full
_refine_ls_number_parameters 1329
_refine_ls_number_reflns 26159
_refine_ls_number_restraints 61
_refine_ls_restrained_S_all 1.046
_refine_ls_R_factor_all 0.0713
_refine_ls_R_factor_gt 0.0534
_refine_ls_shift/su_max 0.002
_refine_ls_shift/su_mean 0.000
_refine_ls_structure_factor_coef Fsqd
_refine_ls_weighting_details 'calc w=1/[\s^2^(Fo^2^)+(0.0997P)^2^+6.1640P] where P=(Fo^2^+2Fc^2^)/3'
_refine_ls_weighting_scheme calc
_refine_ls_wR_factor_gt 0.1482
_refine_ls_wR_factor_ref 0.1563
_reflns_number_gt 18649
_reflns_number_total 26159
_reflns_threshold_expression >2sigma(I)
_cod_data_source_file c4dt03100h2.cif
_cod_data_source_block global
_cod_depositor_comments 'Adding full bibliography for 7033225.cif.'
_cod_original_sg_symbol_H-M 'P 21/m'
_cod_database_code 7033225

loop_
_symmetry_equiv_pos_as_xyz
'x, y, z'
'-x, y+1/2, -z'
'-x, -y, -z'
'x, -y-1/2, z'

loop_
_atom_site_label
_atom_site_type_symbol
_atom_site_fract_x
_atom_site_fract_y
_atom_site_fract_z
_atom_site_U_iso_or_equiv
_atom_site_adp_type
_atom_site_occupancy
_atom_site_symmetry_multiplicity
_atom_site_calc_flag
_atom_site_refinement_flags
_atom_site_disorder_assembly
_atom_site_disorder_group
Dy1 Dy 0.510304(17) 0.681146(9) 0.619849(12) 0.04030(8) Uani 1 1 d . . .
Dy2 Dy 0.664721(17) 0.681184(8) 0.525986(11) 0.03807(7) Uani 1 1 d . . .
Dy3 Dy 0.934279(17) 0.680464(8) 0.211553(11) 0.03706(7) Uani 1 1 d . . .
Dy4 Dy 0.794208(19) 0.681487(9) 0.048648(11) 0.04215(8) Uani 1 1 d . . .
Cr1 Cr 0.35603(9) 0.7500 0.62707(7) 0.0560(4) Uani 1 2 d S . .
Cr2 Cr 0.64867(6) 0.59740(3) 0.62137(4) 0.0408(2) Uani 1 1 d . . .
Cr3 Cr 0.69900(9) 0.7500 0.42054(5) 0.0407(3) Uani 1 2 d S . .
Cr4 Cr 1.08829(9) 0.7500 0.28215(6) 0.0449(3) Uani 1 2 d S . .
Cr5 Cr 0.79429(6) 0.59774(3) 0.14852(4) 0.0448(2) Uani 1 1 d . . .
Cr6 Cr 0.77376(9) 0.7500 -0.07025(5) 0.0449(3) Uani 1 2 d S . .
F1 F 0.5705(3) 0.7500 0.65739(18) 0.0411(10) Uani 1 2 d S . .
F2 F 0.5342(2) 0.68749(11) 0.52961(14) 0.0428(7) Uani 1 1 d . . .
F3 F 0.7109(3) 0.7500 0.57435(19) 0.0416(10) Uani 1 2 d S . .
F4 F 0.8735(3) 0.7500 0.22210(18) 0.0387(9) Uani 1 2 d S . .
F5 F 0.9189(2) 0.68641(10) 0.11186(14) 0.0430(7) Uani 1 1 d . . .
F6 F 0.7450(3) 0.7500 0.0746(2) 0.0455(10) Uani 1 2 d S . .
O1 O 0.4294(3) 0.7500 0.5764(3) 0.0449(12) Uani 1 2 d S . .
O1S O 0.4344(10) 0.7500 0.4504(8) 0.085(5) Uani 0.50 2 d SP A 2
O2 O 0.4233(3) 0.70062(18) 0.6743(2) 0.0584(11) Uani 1 1 d . . .
O2S O 0.4393(3) 0.59723(17) 0.4604(2) 0.0662(13) Uani 1 1 d . . .
H2S H 0.4689 0.6080 0.4931 0.079 Uiso 1 1 calc R . .
O3 O 0.2838(3) 0.70121(19) 0.5788(2) 0.0657(13) Uani 1 1 d . . .
O3S O 0.8858(9) 0.7500 0.5829(6) 0.146(5) Uani 1 2 d S . .
H3S H 0.9148 0.7707 0.5732 0.175 Uiso 0.50 1 calc PR . .
O4 O 0.3786(3) 0.65064(16) 0.5634(2) 0.0586(11) Uani 1 1 d . . .
O4S O 0.5760(7) 0.7500 0.0132(7) 0.139(4) Uani 1 2 d S . .
O5 O 0.5313(3) 0.60257(14) 0.60069(16) 0.0449(9) Uani 1 1 d . . .
O6 O 0.5612(3) 0.64173(14) 0.71489(17) 0.0474(9) Uani 1 1 d . . .
O7 O 0.6553(3) 0.58841(14) 0.70713(17) 0.0475(9) Uani 1 1 d . . .
O8 O 0.6525(2) 0.66677(13) 0.62655(16) 0.0377(8) Uani 1 1 d . . .
O9 O 0.6470(3) 0.60205(13) 0.53830(16) 0.0451(9) Uani 1 1 d . . .
O10 O 0.7684(3) 0.58835(15) 0.64154(17) 0.0488(10) Uani 1 1 d . . .
O11 O 0.7943(3) 0.64840(16) 0.58525(18) 0.0507(10) Uani 1 1 d . . .
O12 O 0.7550(3) 0.69991(14) 0.47508(17) 0.0447(9) Uani 1 1 d . . .
O13 O 0.6091(3) 0.64971(13) 0.42655(16) 0.0437(9) Uani 1 1 d . . .
O14 O 0.6424(3) 0.70016(13) 0.36156(16) 0.0473(10) Uani 1 1 d . . .
O15 O 0.6168(3) 0.7500 0.4635(2) 0.0382(11) Uani 1 2 d S . .
O16 O 1.0125(3) 0.7500 0.2022(2) 0.0403(12) Uani 1 2 d S . .
O17 O 1.0229(3) 0.70012(14) 0.30269(16) 0.0450(9) Uani 1 1 d . . .
O18 O 1.1597(3) 0.70006(15) 0.2635(2) 0.0534(10) Uani 1 1 d . . .
O19 O 1.0633(3) 0.65015(14) 0.2101(2) 0.0527(10) Uani 1 1 d . . .
O20 O 0.7948(2) 0.66725(13) 0.15263(16) 0.0398(8) Uani 1 1 d . . .
O21 O 0.8769(2) 0.64074(13) 0.28333(16) 0.0426(8) Uani 1 1 d . . .
O22 O 0.7810(3) 0.58936(15) 0.22922(18) 0.0508(10) Uani 1 1 d . . .
O23 O 0.9106(3) 0.60090(13) 0.18441(18) 0.0471(9) Uani 1 1 d . . .
O24 O 0.8064(3) 0.60180(14) 0.06849(18) 0.0491(10) Uani 1 1 d . . .
O25 O 0.6745(3) 0.59250(16) 0.11014(19) 0.0556(11) Uani 1 1 d . . .
O26 O 0.6603(3) 0.65370(17) 0.04520(19) 0.0555(11) Uani 1 1 d . . .
O27 O 0.8632(3) 0.65003(16) -0.02046(18) 0.0561(11) Uani 1 1 d . . .
O28 O 0.8341(3) 0.69989(15) -0.09981(17) 0.0522(10) Uani 1 1 d . . .
O29 O 0.7132(3) 0.70013(14) -0.04534(16) 0.0470(9) Uani 1 1 d . . .
O30 O 0.8474(4) 0.7500 0.0112(2) 0.0457(13) Uani 1 2 d S . .
N1 N 0.3032(6) 0.7500 0.6979(5) 0.074(3) Uani 1 2 d S . .
N2 N 0.6253(4) 0.52529(16) 0.6005(2) 0.0510(13) Uani 1 1 d . . .
N3 N 0.8050(5) 0.7500 0.3929(3) 0.056(2) Uani 1 2 d S . .
N4 N 1.1479(5) 0.7500 0.3737(3) 0.060(2) Uani 1 2 d S . .
N5 N 0.8155(4) 0.52484(18) 0.1395(3) 0.0596(15) Uani 1 1 d . . .
N6 N 0.6739(5) 0.7500 -0.1477(3) 0.0570(19) Uani 1 2 d S . .
C1 C 0.3950(14) 0.7500 0.5198(11) 0.077(6) Uani 0.50 2 d SP B 1
H1A H 0.4364 0.7500 0.4986 0.115 Uiso 0.50 2 calc SPR B 1
H1B H 0.3612 0.7786 0.5087 0.115 Uiso 0.25 1 calc PR B 1
H1C H 0.3612 0.7214 0.5087 0.115 Uiso 0.25 1 calc PR B 1
C2 C 0.4289(11) 0.7071(9) 0.7362(7) 0.078(5) Uani 0.50 1 d P B 1
H2A H 0.4657 0.7340 0.7528 0.094 Uiso 0.50 1 calc PR B 1
H2B H 0.4515 0.6779 0.7590 0.094 Uiso 0.50 1 calc PR B 1
C2' C 0.3982(11) 0.6792(7) 0.7205(8) 0.068(4) Uani 0.50 1 d P B 2
H2'1 H 0.4353 0.6881 0.7600 0.081 Uiso 0.50 1 calc PR B 2
H2'2 H 0.3986 0.6440 0.7167 0.081 Uiso 0.50 1 calc PR B 2
C2S C 0.4128(6) 0.6338(3) 0.4214(3) 0.075(2) Uani 1 1 d . . .
H2S1 H 0.3900 0.6589 0.4408 0.112 Uiso 1 1 calc R . .
H2S2 H 0.3710 0.6221 0.3860 0.112 Uiso 1 1 calc R . .
H2S3 H 0.4582 0.6468 0.4091 0.112 Uiso 1 1 calc R . .
C3 C 0.3479(12) 0.7169(8) 0.7425(8) 0.075(5) Uani 0.50 1 d P B 1
H3A H 0.3173 0.6866 0.7388 0.090 Uiso 0.50 1 calc PR B 1
H3B H 0.3537 0.7301 0.7829 0.090 Uiso 0.50 1 calc PR B 1
C3' C 0.3133(12) 0.6964(9) 0.7151(10) 0.085(6) Uani 0.50 1 d P B 2
H3'1 H 0.3016 0.6916 0.7538 0.101 Uiso 0.50 1 calc PR B 2
H3'2 H 0.2739 0.6774 0.6842 0.101 Uiso 0.50 1 calc PR B 2
C3S C 0.901(2) 0.7500 0.6460(17) 0.228(16) Uani 1 2 d S . .
H3S1 H 0.8728 0.7766 0.6586 0.342 Uiso 0.50 1 d P . .
H3S2 H 0.9600 0.7536 0.6658 0.342 Uiso 0.50 1 d P . .
H3S3 H 0.8832 0.7198 0.6595 0.342 Uiso 0.50 1 d P . .
C4 C 0.2121(9) 0.7396(3) 0.6738(9) 0.100(8) Uani 0.50 1 d PD B 1
H4A H 0.2028 0.7148 0.6429 0.149 Uiso 0.50 1 calc PR B 1
H4B H 0.1834 0.7688 0.6565 0.149 Uiso 0.50 1 calc PR B 1
H4C H 0.1919 0.7286 0.7067 0.149 Uiso 0.50 1 calc PR B 1
C5 C 0.3073(4) 0.6632(3) 0.5585(3) 0.0559(16) Uani 1 1 d . B .
C6 C 0.2399(4) 0.6313(2) 0.5240(3) 0.0565(16) Uani 1 1 d . . .
C7 C 0.2524(4) 0.5989(2) 0.4845(4) 0.0633(18) Uani 1 1 d . B .
H7 H 0.3047 0.5949 0.4796 0.076 Uiso 1 1 calc R . .
C8 C 0.1862(5) 0.5712(3) 0.4504(4) 0.070(2) Uani 1 1 d . . .
H8 H 0.1945 0.5486 0.4225 0.084 Uiso 1 1 calc R B .
C9 C 0.1112(5) 0.5765(3) 0.4572(4) 0.0680(19) Uani 1 1 d . B .
H9 H 0.0674 0.5576 0.4341 0.082 Uiso 1 1 calc R . .
C10 C 0.0988(5) 0.6086(3) 0.4968(4) 0.076(2) Uani 1 1 d . . .
H10 H 0.0463 0.6121 0.5015 0.092 Uiso 1 1 calc R B .
C11 C 0.1616(5) 0.6366(3) 0.5305(4) 0.079(2) Uani 1 1 d . B .
H11 H 0.1520 0.6593 0.5579 0.095 Uiso 1 1 calc R . .
C12 C 0.4954(4) 0.5592(2) 0.6078(3) 0.0557(16) Uani 1 1 d . B .
H12A H 0.4363 0.5607 0.5880 0.067 Uiso 1 1 calc R . .
H12B H 0.5042 0.5526 0.6510 0.067 Uiso 1 1 calc R . .
C13 C 0.5319(4) 0.5206(2) 0.5806(3) 0.0554(15) Uani 1 1 d . B .
H13A H 0.5112 0.5226 0.5364 0.066 Uiso 1 1 calc R . .
H13B H 0.5163 0.4892 0.5932 0.066 Uiso 1 1 calc R . .
C14 C 0.6615(5) 0.4921(2) 0.6498(3) 0.067(2) Uani 1 1 d . B .
H14A H 0.6393 0.4984 0.6832 0.101 Uiso 1 1 calc R . .
H14B H 0.7204 0.4967 0.6632 0.101 Uiso 1 1 calc R . .
H14C H 0.6491 0.4593 0.6358 0.101 Uiso 1 1 calc R . .
C15 C 0.6082(4) 0.6076(2) 0.7339(2) 0.0437(13) Uani 1 1 d . B .
C16 C 0.6109(5) 0.5855(2) 0.7923(2) 0.0528(16) Uani 1 1 d . . .
C17 C 0.5436(5) 0.5873(3) 0.8130(3) 0.067(2) Uani 1 1 d . B 1
H17 H 0.4968 0.6034 0.7895 0.081 Uiso 1 1 calc R B 1
C18 C 0.5413(10) 0.5668(4) 0.8661(5) 0.121(5) Uani 1 1 d . B 1
H18 H 0.4940 0.5672 0.8790 0.145 Uiso 1 1 calc R B 1
C19 C 0.6132(12) 0.5453(4) 0.8998(5) 0.150(7) Uani 1 1 d . B 1
H19 H 0.6150 0.5318 0.9375 0.180 Uiso 1 1 calc R B 1
C20 C 0.6811(9) 0.5428(3) 0.8813(4) 0.114(4) Uani 1 1 d . B 1
H20 H 0.7287 0.5279 0.9059 0.136 Uiso 1 1 calc R B 1
C21 C 0.6801(6) 0.5623(2) 0.8256(3) 0.071(2) Uani 1 1 d . B 1
H21 H 0.7259 0.5596 0.8111 0.085 Uiso 1 1 calc R B 1
C22 C 0.7143(7) 0.6840(3) 0.6785(4) 0.033(2) Uani 0.50 1 d P B 1
H22A H 0.7134 0.7190 0.6788 0.050 Uiso 0.50 1 calc PR B 1
H22B H 0.7674 0.6729 0.6769 0.050 Uiso 0.50 1 calc PR B 1
H22C H 0.7038 0.6718 0.7149 0.050 Uiso 0.50 1 calc PR B 1
C23 C 0.6566(4) 0.51739(19) 0.5485(2) 0.0451(13) Uani 1 1 d . B .
H23A H 0.6336 0.4875 0.5278 0.054 Uiso 1 1 calc R . .
H23B H 0.7163 0.5140 0.5626 0.054 Uiso 1 1 calc R . .
C24 C 0.6336(4) 0.55939(18) 0.5049(2) 0.0416(12) Uani 1 1 d . B .
H24A H 0.6670 0.5590 0.4769 0.050 Uiso 1 1 calc R . .
H24B H 0.5760 0.5570 0.4812 0.050 Uiso 1 1 calc R . .
C25 C 0.8141(4) 0.6109(2) 0.6169(3) 0.0520(15) Uani 1 1 d . B .
C26 C 0.8957(4) 0.5904(3) 0.6275(3) 0.0642(19) Uani 1 1 d . . .
C27 C 0.9120(5) 0.5441(3) 0.6473(3) 0.074(2) Uani 1 1 d . B 1
H27 H 0.8711 0.5250 0.6557 0.088 Uiso 1 1 calc R B 1
C28 C 0.9912(6) 0.5252(5) 0.6552(4) 0.105(4) Uani 1 1 d . B 1
H28 H 1.0013 0.4930 0.6679 0.126 Uiso 1 1 calc R B 1
C29 C 1.0488(7) 0.5491(5) 0.6460(4) 0.114(4) Uani 1 1 d . B 1
H29 H 1.1001 0.5346 0.6509 0.137 Uiso 1 1 calc R B 1
C30 C 1.0365(6) 0.5976(7) 0.6284(5) 0.158(7) Uani 1 1 d . B 1
H30 H 1.0802 0.6160 0.6232 0.189 Uiso 1 1 calc R B 1
C31 C 0.9571(5) 0.6192(5) 0.6183(4) 0.111(4) Uani 1 1 d . B 1
H31 H 0.9473 0.6515 0.6060 0.133 Uiso 1 1 calc R B 1
C32 C 0.8087(10) 0.6772(5) 0.4517(6) 0.039(3) Uani 0.50 1 d P B 1
H32A H 0.7786 0.6565 0.4182 0.047 Uiso 0.50 1 calc PR B 1
H32B H 0.8443 0.6566 0.4829 0.047 Uiso 0.50 1 calc PR B 1
C32' C 0.8353(11) 0.6855(7) 0.4702(9) 0.056(5) Uani 0.50 1 d PU B 2
H32C H 0.8435 0.6507 0.4758 0.067 Uiso 0.50 1 calc PR B 2
H32D H 0.8794 0.7024 0.5001 0.067 Uiso 0.50 1 calc PR B 2
C33 C 0.8608(9) 0.7123(6) 0.4290(7) 0.052(4) Uani 0.50 1 d P B 1
H33A H 0.9018 0.7272 0.4632 0.063 Uiso 0.50 1 calc PR B 1
H33B H 0.8893 0.6956 0.4037 0.063 Uiso 0.50 1 calc PR B 1
C33' C 0.8318(12) 0.7008(7) 0.4041(8) 0.061(4) Uani 0.50 1 d PU B 2
H33C H 0.8862 0.6974 0.3984 0.073 Uiso 0.50 1 calc PR B 2
H33D H 0.7940 0.6796 0.3750 0.073 Uiso 0.50 1 calc PR B 2
C34 C 0.7842(10) 0.7379(3) 0.3253(6) 0.073(6) Uani 0.50 1 d PD B 2
H34A H 0.7485 0.7100 0.3164 0.110 Uiso 0.50 1 calc PR B 2
H34B H 0.8342 0.7309 0.3150 0.110 Uiso 0.50 1 calc PR B 2
H34C H 0.7567 0.7651 0.3016 0.110 Uiso 0.50 1 calc PR B 2
C35 C 0.6141(4) 0.66088(19) 0.3750(2) 0.0425(12) Uani 1 1 d . B .
C36 C 0.5887(3) 0.62567(19) 0.3255(2) 0.0388(11) Uani 1 1 d . . .
C37 C 0.5970(4) 0.6362(2) 0.2690(3) 0.0505(14) Uani 1 1 d . B .
H37 H 0.6175 0.6663 0.2616 0.061 Uiso 1 1 calc R . .
C38 C 0.5752(4) 0.6024(2) 0.2237(3) 0.0571(17) Uani 1 1 d . . .
H38 H 0.5813 0.6093 0.1854 0.069 Uiso 1 1 calc R B .
C39 C 0.5445(4) 0.5584(2) 0.2339(3) 0.0491(14) Uani 1 1 d . B .
H39 H 0.5301 0.5352 0.2028 0.059 Uiso 1 1 calc R . .
C40 C 0.5353(4) 0.5488(2) 0.2889(3) 0.0484(13) Uani 1 1 d . . .
H40 H 0.5138 0.5188 0.2958 0.058 Uiso 1 1 calc R B .
C41 C 0.5569(4) 0.5820(2) 0.3350(2) 0.0441(12) Uani 1 1 d . B .
H41 H 0.5499 0.5748 0.3730 0.053 Uiso 1 1 calc R . .
C42 C 1.0455(13) 0.6894(13) 0.3632(10) 0.120(15) Uani 0.50 1 d PD C 1
H42A H 1.0313 0.6559 0.3689 0.145 Uiso 0.50 1 calc PR C 1
H42B H 1.0160 0.7103 0.3838 0.145 Uiso 0.50 1 calc PR C 1
C42' C 1.0563(14) 0.6791(6) 0.3558(10) 0.057(5) Uani 0.50 1 d PDU C 2
H42C H 1.0964 0.6549 0.3521 0.069 Uiso 0.50 1 calc PR C 2
H42D H 1.0141 0.6629 0.3697 0.069 Uiso 0.50 1 calc PR C 2
C43 C 1.1410(9) 0.6970(5) 0.3914(6) 0.055(3) Uani 0.50 1 d PD C 1
H43A H 1.1583 0.6925 0.4354 0.066 Uiso 0.50 1 calc PR C 1
H43B H 1.1726 0.6755 0.3730 0.066 Uiso 0.50 1 calc PR C 1
C43' C 1.0999(12) 0.7198(6) 0.4026(7) 0.076(4) Uani 0.50 1 d PDU C 2
H43C H 1.0588 0.7394 0.4138 0.092 Uiso 0.50 1 calc PR C 2
H43D H 1.1357 0.7051 0.4394 0.092 Uiso 0.50 1 calc PR C 2
C44 C 1.2357(9) 0.7395(3) 0.3930(8) 0.103(8) Uani 0.50 1 d PD C 2
H44A H 1.2439 0.7048 0.3945 0.155 Uiso 0.50 1 calc PR C 2
H44B H 1.2603 0.7531 0.4329 0.155 Uiso 0.50 1 calc PR C 2
H44C H 1.2610 0.7535 0.3644 0.155 Uiso 0.50 1 calc PR C 2
C45 C 1.1352(4) 0.6615(2) 0.2336(3) 0.0549(15) Uani 1 1 d . C .
C46 C 1.2004(4) 0.6293(2) 0.2264(3) 0.0517(14) Uani 1 1 d . . .
C47 C 1.1802(5) 0.5857(3) 0.1963(4) 0.068(2) Uani 1 1 d . C .
H47 H 1.1251 0.5764 0.1807 0.082 Uiso 1 1 calc R . .
C48 C 1.2409(5) 0.5566(3) 0.1898(4) 0.076(2) Uani 1 1 d . . .
H48 H 1.2271 0.5269 0.1700 0.091 Uiso 1 1 calc R C .
C49 C 1.3212(4) 0.5692(3) 0.2111(4) 0.069(2) Uani 1 1 d . C .
H49 H 1.3620 0.5487 0.2053 0.083 Uiso 1 1 calc R . .
C50 C 1.3419(5) 0.6118(3) 0.2408(4) 0.071(2) Uani 1 1 d . . .
H50 H 1.3973 0.6206 0.2551 0.086 Uiso 1 1 calc R C .
C51 C 1.2829(4) 0.6422(3) 0.2502(4) 0.0648(18) Uani 1 1 d . C .
H51 H 1.2978 0.6710 0.2722 0.078 Uiso 1 1 calc R . .
C52 C 0.7300(7) 0.6866(3) 0.1747(4) 0.037(2) Uani 0.50 1 d P C 5
H52A H 0.6847 0.6640 0.1660 0.056 Uiso 0.50 1 calc PR C 5
H52B H 0.7114 0.7171 0.1548 0.056 Uiso 0.50 1 calc PR C 5
H52C H 0.7505 0.6916 0.2181 0.056 Uiso 0.50 1 calc PR C 5
C53 C 0.8295(4) 0.6061(2) 0.2787(2) 0.0436(13) Uani 1 1 d . C .
C54 C 0.8265(3) 0.58021(18) 0.3344(3) 0.0404(12) Uani 1 1 d . . .
C55 C 0.8876(4) 0.5847(2) 0.3870(3) 0.0473(13) Uani 1 1 d . C .
H55 H 0.9317 0.6055 0.3885 0.057 Uiso 1 1 calc R . .
C56 C 0.8865(4) 0.5593(2) 0.4385(3) 0.0530(15) Uani 1 1 d . . .
H56 H 0.9296 0.5627 0.4745 0.064 Uiso 1 1 calc R C .
C57 C 0.8226(4) 0.5296(2) 0.4367(3) 0.0559(17) Uani 1 1 d . C .
H57 H 0.8213 0.5127 0.4717 0.067 Uiso 1 1 calc R . .
C58 C 0.7603(4) 0.5241(3) 0.3842(3) 0.0604(18) Uani 1 1 d . . .
H58 H 0.7159 0.5037 0.3832 0.072 Uiso 1 1 calc R C .
C59 C 0.7628(4) 0.5485(2) 0.3322(3) 0.0524(15) Uani 1 1 d . C .
H59 H 0.7213 0.5437 0.2956 0.063 Uiso 1 1 calc R . .
C60 C 0.9467(14) 0.5568(8) 0.1838(9) 0.056(5) Uani 0.50 1 d PDU C 1
H60A H 0.9973 0.5549 0.2174 0.068 Uiso 0.50 1 calc PR C 1
H60B H 0.9608 0.5530 0.1458 0.068 Uiso 0.50 1 calc PR C 1
C60' C 0.9567(15) 0.5580(7) 0.2027(10) 0.062(5) Uani 0.50 1 d PDU C 2
H60C H 0.9715 0.5548 0.2468 0.074 Uiso 0.50 1 calc PR C 2
H60D H 1.0072 0.5596 0.1909 0.074 Uiso 0.50 1 calc PR C 2
C61 C 0.8894(13) 0.5167(5) 0.1896(9) 0.049(4) Uani 0.50 1 d PD C 1
H61A H 0.9132 0.4851 0.1860 0.058 Uiso 0.50 1 calc PR C 1
H61B H 0.8776 0.5185 0.2286 0.058 Uiso 0.50 1 calc PR C 1
C61' C 0.9074(16) 0.5152(9) 0.1736(14) 0.087(9) Uani 0.50 1 d PD C 2
H61C H 0.9101 0.4910 0.2050 0.104 Uiso 0.50 1 calc PR C 2
H61D H 0.9333 0.5012 0.1447 0.104 Uiso 0.50 1 calc PR C 2
C62 C 0.748(2) 0.4946(10) 0.1431(10) 0.070(7) Uani 0.50 1 d P C 2
H62A H 0.7387 0.4986 0.1825 0.105 Uiso 0.50 1 calc PR C 2
H62B H 0.7602 0.4611 0.1376 0.105 Uiso 0.50 1 calc PR C 2
H62C H 0.6986 0.5040 0.1117 0.105 Uiso 0.50 1 calc PR C 2
C62' C 0.7653(19) 0.4896(11) 0.1619(10) 0.061(6) Uani 0.50 1 d P C 1
H62D H 0.7791 0.4915 0.2057 0.092 Uiso 0.50 1 calc PR C 1
H62E H 0.7762 0.4572 0.1502 0.092 Uiso 0.50 1 calc PR C 1
H62F H 0.7077 0.4969 0.1443 0.092 Uiso 0.50 1 calc PR C 1
C63 C 0.8271(18) 0.5160(5) 0.0796(11) 0.062(6) Uani 0.50 1 d PD C 1
H63A H 0.8855 0.5118 0.0840 0.074 Uiso 0.50 1 calc PR C 1
H63B H 0.7986 0.4864 0.0623 0.074 Uiso 0.50 1 calc PR C 1
C63' C 0.798(2) 0.5229(9) 0.0740(16) 0.107(14) Uani 0.50 1 d PD C 2
H63C H 0.7381 0.5243 0.0558 0.128 Uiso 0.50 1 calc PR C 2
H63D H 0.8167 0.4920 0.0627 0.128 Uiso 0.50 1 calc PR C 2
C64 C 0.7954(11) 0.5563(7) 0.0388(9) 0.063(6) Uani 0.50 1 d PD C 1
H64A H 0.8230 0.5568 0.0071 0.075 Uiso 0.50 1 calc PR C 1
H64B H 0.7370 0.5512 0.0192 0.075 Uiso 0.50 1 calc PR C 1
C64' C 0.8352(12) 0.5619(5) 0.0490(8) 0.052(4) Uani 0.50 1 d PD C 2
H64C H 0.8950 0.5604 0.0644 0.062 Uiso 0.50 1 calc PR C 2
H64D H 0.8188 0.5606 0.0047 0.062 Uiso 0.50 1 calc PR C 2
C65 C 0.6346(4) 0.6176(3) 0.0673(3) 0.0547(16) Uani 1 1 d . C .
C66 C 0.5462(5) 0.6050(3) 0.0379(3) 0.0649(19) Uani 1 1 d D . .
C67 C 0.4972(6) 0.6332(4) -0.0040(5) 0.102(3) Uani 1 1 d D C .
H67 H 0.5177 0.6618 -0.0159 0.123 Uiso 1 1 calc R . .
C68 C 0.4168(6) 0.6206(5) -0.0300(6) 0.122(4) Uani 1 1 d DU . .
H68 H 0.3867 0.6349 -0.0666 0.147 Uiso 1 1 calc R C 1
C69 C 0.3933(17) 0.5757(7) -0.0246(11) 0.113(9) Uani 0.50 1 d PDU C 2
H69 H 0.3394 0.5654 -0.0435 0.135 Uiso 0.50 1 calc PR C 2
C69' C 0.3803(13) 0.5870(8) -0.0025(10) 0.132(10) Uani 0.50 1 d PDU C 1
H69' H 0.3245 0.5799 -0.0193 0.159 Uiso 0.50 1 calc PR C 1
C70 C 0.4465(13) 0.5473(10) 0.0067(14) 0.133(10) Uani 0.50 1 d PD C 2
H70 H 0.4289 0.5155 0.0098 0.160 Uiso 0.50 1 calc PR C 2
C70' C 0.4214(12) 0.5656(8) 0.0456(10) 0.089(6) Uani 0.50 1 d PD C 1
H70' H 0.3954 0.5449 0.0665 0.107 Uiso 0.50 1 calc PR C 1
C71 C 0.5268(11) 0.5569(6) 0.0370(9) 0.097(7) Uani 0.50 1 d PD C 2
H71 H 0.5648 0.5329 0.0554 0.116 Uiso 0.50 1 calc PR C 2
C71' C 0.5055(9) 0.5732(6) 0.0667(7) 0.071(4) Uani 0.50 1 d PD C 1
H71' H 0.5361 0.5565 0.1014 0.085 Uiso 0.50 1 calc PR C 1
C72 C 0.8582(4) 0.6603(2) -0.0733(3) 0.0538(15) Uani 1 1 d . C .
C73 C 0.8807(4) 0.6221(3) -0.1118(3) 0.0585(17) Uani 1 1 d . . .
C74 C 0.9093(5) 0.5788(3) -0.0885(3) 0.069(2) Uani 1 1 d . C .
H74 H 0.9200 0.5730 -0.0468 0.083 Uiso 1 1 calc R . .
C75 C 0.9232(6) 0.5425(4) -0.1262(4) 0.092(3) Uani 1 1 d . . .
H75 H 0.9394 0.5116 -0.1106 0.110 Uiso 1 1 calc R C .
C76 C 0.9129(6) 0.5523(4) -0.1854(4) 0.099(4) Uani 1 1 d . C .
H76 H 0.9265 0.5289 -0.2104 0.119 Uiso 1 1 calc R . .
C77 C 0.8831(7) 0.5961(4) -0.2092(4) 0.107(4) Uani 1 1 d . . .
H77 H 0.8733 0.6019 -0.2509 0.128 Uiso 1 1 calc R C .
C78 C 0.8677(5) 0.6309(3) -0.1736(3) 0.072(2) Uani 1 1 d . C .
H78 H 0.8483 0.6611 -0.1901 0.087 Uiso 1 1 calc R . .
C79 C 0.6500(5) 0.6801(3) -0.0906(3) 0.068(2) Uani 0.50 1 d P C 1
H79A H 0.6102 0.6652 -0.0730 0.081 Uiso 0.50 1 calc PR C 1
H79B H 0.6714 0.6551 -0.1118 0.081 Uiso 0.50 1 calc PR C 1
C79' C 0.6500(5) 0.6801(3) -0.0906(3) 0.068(2) Uani 0.50 1 d P C 2
H79C H 0.5982 0.6858 -0.0815 0.081 Uiso 0.50 1 calc PR C 2
H79D H 0.6583 0.6452 -0.0915 0.081 Uiso 0.50 1 calc PR C 2
C80 C 0.6104(11) 0.7181(6) -0.1331(8) 0.078(5) Uani 0.50 1 d P C 1
H80A H 0.5754 0.7375 -0.1154 0.094 Uiso 0.50 1 calc PR C 1
H80B H 0.5758 0.7034 -0.1705 0.094 Uiso 0.50 1 calc PR C 1
C80' C 0.6450(12) 0.7008(5) -0.1511(6) 0.062(4) Uani 0.50 1 d P C 2
H80C H 0.6775 0.6809 -0.1705 0.075 Uiso 0.50 1 calc PR C 2
H80D H 0.5880 0.6997 -0.1766 0.075 Uiso 0.50 1 calc PR C 2
C81 C 0.6926(10) 0.7356(3) -0.2028(5) 0.075(5) Uani 0.50 1 d PD C 1
H81A H 0.6934 0.7007 -0.2052 0.112 Uiso 0.50 1 calc PR C 1
H81B H 0.7458 0.7482 -0.2023 0.112 Uiso 1 2 calc SR C 1
H81C H 0.6512 0.7483 -0.2377 0.112 Uiso 1 2 calc SR C 1

loop_
_atom_site_aniso_label
_atom_site_aniso_U_11
_atom_site_aniso_U_22
_atom_site_aniso_U_33
_atom_site_aniso_U_23
_atom_site_aniso_U_13
_atom_site_aniso_U_12
Dy1 0.04963(15) 0.03910(14) 0.03444(13) 0.00173(10) 0.01582(11) -0.00409(11)
Dy2 0.05732(16) 0.03003(12) 0.03102(12) 0.00077(9) 0.01940(11) -0.00113(11)
Dy3 0.05329(16) 0.02813(12) 0.03129(12) 0.00031(9) 0.01473(10) 0.00015(10)
Dy4 0.06093(17) 0.03724(14) 0.02956(13) -0.00068(9) 0.01520(11) -0.00050(11)
Cr1 0.0525(8) 0.0607(9) 0.0608(9) 0.000 0.0258(7) 0.000
Cr2 0.0605(6) 0.0329(4) 0.0309(4) 0.0022(3) 0.0166(4) -0.0002(4)
Cr3 0.0689(8) 0.0278(5) 0.0324(6) 0.000 0.0255(6) 0.000
Cr4 0.0556(8) 0.0319(6) 0.0448(7) 0.000 0.0109(6) 0.000
Cr5 0.0659(6) 0.0351(4) 0.0358(4) -0.0024(4) 0.0188(4) -0.0070(4)
Cr6 0.0670(9) 0.0395(6) 0.0278(6) 0.000 0.0135(6) 0.000
F1 0.051(3) 0.038(2) 0.033(2) 0.000 0.0103(19) 0.000
F2 0.056(2) 0.0372(16) 0.0366(16) 0.0024(12) 0.0159(14) 0.0029(14)
F3 0.063(3) 0.031(2) 0.035(2) 0.000 0.021(2) 0.000
F4 0.057(3) 0.0276(19) 0.034(2) 0.000 0.0169(19) 0.000
F5 0.063(2) 0.0370(16) 0.0318(15) 0.0016(12) 0.0174(14) -0.0011(14)
F6 0.067(3) 0.035(2) 0.038(2) 0.000 0.021(2) 0.000
O1 0.049(3) 0.045(3) 0.041(3) 0.000 0.015(2) 0.000
O1S 0.089(11) 0.061(9) 0.086(11) 0.000 -0.005(9) 0.000
O2 0.067(3) 0.063(3) 0.055(3) 0.004(2) 0.034(2) 0.003(2)
O2S 0.070(3) 0.054(3) 0.066(3) -0.012(2) 0.006(2) 0.008(2)
O3 0.055(3) 0.065(3) 0.081(4) -0.001(3) 0.027(3) -0.006(2)
O3S 0.136(11) 0.195(16) 0.126(10) 0.000 0.069(9) 0.000
O4 0.059(3) 0.046(2) 0.071(3) 0.005(2) 0.019(2) -0.011(2)
O4S 0.111(8) 0.127(10) 0.184(13) 0.000 0.052(9) 0.000
O5 0.063(3) 0.039(2) 0.0335(19) 0.0018(16) 0.0160(17) -0.0074(18)
O6 0.068(3) 0.041(2) 0.039(2) -0.0015(17) 0.0244(19) -0.0016(19)
O7 0.071(3) 0.042(2) 0.0317(19) 0.0026(16) 0.0183(18) 0.0015(19)
O8 0.049(2) 0.0317(17) 0.0343(18) -0.0056(14) 0.0153(16) -0.0031(16)
O9 0.076(3) 0.0291(18) 0.0338(19) -0.0031(15) 0.0220(18) -0.0010(18)
O10 0.065(3) 0.048(2) 0.0348(19) 0.0073(17) 0.0174(18) 0.011(2)
O11 0.054(2) 0.062(3) 0.037(2) 0.0098(19) 0.0158(18) 0.001(2)
O12 0.061(3) 0.040(2) 0.042(2) 0.0026(17) 0.0285(19) 0.0033(19)
O13 0.067(3) 0.0380(19) 0.0293(18) 0.0035(15) 0.0197(17) -0.0018(18)
O14 0.087(3) 0.0293(18) 0.0332(19) -0.0013(15) 0.029(2) 0.0010(19)
O15 0.061(3) 0.030(2) 0.029(2) 0.000 0.021(2) 0.000
O16 0.052(3) 0.032(3) 0.039(3) 0.000 0.017(2) 0.000
O17 0.061(3) 0.039(2) 0.0314(19) 0.0057(16) 0.0070(17) -0.0036(18)
O18 0.051(2) 0.039(2) 0.068(3) -0.002(2) 0.014(2) 0.0007(19)
O19 0.052(3) 0.038(2) 0.068(3) -0.0099(19) 0.019(2) 0.0043(19)
O20 0.055(2) 0.0334(18) 0.0331(18) 0.0017(14) 0.0168(17) 0.0020(17)
O21 0.060(2) 0.0330(19) 0.0361(19) 0.0008(15) 0.0159(17) -0.0034(17)
O22 0.069(3) 0.047(2) 0.040(2) -0.0001(17) 0.022(2) -0.012(2)
O23 0.068(3) 0.0311(19) 0.045(2) -0.0055(16) 0.0209(19) -0.0026(18)
O24 0.078(3) 0.034(2) 0.041(2) -0.0086(17) 0.027(2) -0.009(2)
O25 0.078(3) 0.050(2) 0.041(2) -0.0052(19) 0.021(2) -0.015(2)
O26 0.061(3) 0.059(3) 0.046(2) 0.008(2) 0.017(2) -0.008(2)
O27 0.088(3) 0.051(2) 0.034(2) 0.0023(17) 0.024(2) 0.018(2)
O28 0.082(3) 0.048(2) 0.0307(19) 0.0005(17) 0.023(2) 0.007(2)
O29 0.068(3) 0.037(2) 0.0309(19) -0.0001(15) 0.0049(18) -0.0054(19)
O30 0.065(4) 0.044(3) 0.030(3) 0.000 0.016(2) 0.000
N1 0.060(5) 0.086(7) 0.090(7) 0.000 0.043(5) 0.000
N2 0.085(4) 0.030(2) 0.042(3) 0.0047(19) 0.024(3) 0.002(2)
N3 0.099(6) 0.034(3) 0.052(4) 0.000 0.051(4) 0.000
N4 0.071(5) 0.047(4) 0.046(4) 0.000 -0.009(4) 0.000
N5 0.095(4) 0.031(2) 0.055(3) -0.005(2) 0.026(3) -0.007(3)
N6 0.077(5) 0.041(4) 0.046(4) 0.000 0.006(4) 0.000
C1 0.073(14) 0.063(13) 0.078(16) 0.000 -0.004(12) 0.000
C2 0.063(11) 0.130(18) 0.047(8) 0.002(10) 0.024(8) 0.001(11)
C2' 0.068(11) 0.091(13) 0.050(9) 0.023(8) 0.028(8) 0.006(9)
C2S 0.110(7) 0.058(4) 0.060(4) -0.008(3) 0.029(4) -0.003(4)
C3 0.071(12) 0.104(15) 0.063(11) 0.012(10) 0.038(9) 0.013(10)
C3' 0.065(12) 0.126(18) 0.075(13) 0.026(12) 0.039(10) -0.008(11)
C3S 0.31(4) 0.15(2) 0.32(4) 0.000 0.25(4) 0.000
C4 0.070(8) 0.09(2) 0.161(16) 0.026(13) 0.070(10) -0.013(10)
C5 0.049(4) 0.061(4) 0.058(4) 0.018(3) 0.016(3) -0.006(3)
C6 0.058(4) 0.048(3) 0.060(4) 0.016(3) 0.012(3) -0.003(3)
C7 0.062(4) 0.039(3) 0.086(5) 0.002(3) 0.017(4) 0.005(3)
C8 0.066(5) 0.049(4) 0.085(6) -0.003(4) 0.007(4) 0.010(3)
C9 0.060(4) 0.060(4) 0.073(5) 0.013(4) 0.002(4) 0.002(4)
C10 0.060(4) 0.099(6) 0.065(5) -0.004(4) 0.010(4) -0.017(4)
C11 0.056(4) 0.100(7) 0.079(5) -0.006(5) 0.016(4) -0.022(4)
C12 0.063(4) 0.039(3) 0.063(4) 0.008(3) 0.015(3) -0.011(3)
C13 0.066(4) 0.042(3) 0.062(4) -0.004(3) 0.024(3) -0.014(3)
C14 0.104(6) 0.042(3) 0.051(4) 0.013(3) 0.014(4) 0.011(4)
C15 0.061(4) 0.042(3) 0.029(2) 0.002(2) 0.016(2) -0.006(3)
C16 0.100(5) 0.033(3) 0.030(3) 0.001(2) 0.025(3) -0.008(3)
C17 0.097(6) 0.065(4) 0.048(4) 0.002(3) 0.033(4) -0.017(4)
C18 0.230(15) 0.085(7) 0.085(7) 0.002(6) 0.104(9) -0.039(8)
C19 0.31(2) 0.088(8) 0.079(7) 0.036(6) 0.099(11) 0.002(10)
C20 0.221(13) 0.077(6) 0.056(5) 0.030(4) 0.061(7) 0.039(7)
C21 0.133(7) 0.044(3) 0.041(3) 0.005(3) 0.036(4) 0.016(4)
C22 0.054(6) 0.022(4) 0.030(5) -0.006(3) 0.022(4) -0.004(4)
C23 0.072(4) 0.027(2) 0.040(3) 0.000(2) 0.021(3) 0.002(3)
C24 0.060(3) 0.030(2) 0.034(3) 0.002(2) 0.011(2) -0.001(2)
C25 0.061(4) 0.058(4) 0.040(3) -0.004(3) 0.020(3) 0.006(3)
C26 0.060(4) 0.098(6) 0.038(3) 0.005(3) 0.019(3) 0.014(4)
C27 0.082(5) 0.087(6) 0.045(4) -0.007(4) 0.007(3) 0.031(5)
C28 0.087(7) 0.157(11) 0.059(5) -0.023(6) 0.002(5) 0.052(7)
C29 0.083(7) 0.192(14) 0.069(6) 0.033(7) 0.025(5) 0.058(8)
C30 0.067(6) 0.31(2) 0.110(9) 0.080(12) 0.047(6) 0.044(10)
C31 0.063(5) 0.185(12) 0.088(7) 0.061(7) 0.025(5) 0.022(6)
C32 0.048(9) 0.037(7) 0.033(6) -0.001(5) 0.011(6) 0.000(6)
C32' 0.055(8) 0.054(8) 0.069(9) 0.007(6) 0.035(7) 0.002(6)
C33 0.047(8) 0.060(9) 0.051(9) 0.024(7) 0.017(6) 0.008(7)
C33' 0.065(8) 0.061(7) 0.070(8) 0.013(6) 0.040(7) 0.009(6)
C34 0.117(11) 0.077(15) 0.051(7) 0.002(6) 0.065(8) 0.011(8)
C35 0.063(4) 0.031(3) 0.038(3) 0.000(2) 0.021(3) 0.001(2)
C36 0.051(3) 0.037(3) 0.031(2) 0.002(2) 0.017(2) 0.006(2)
C37 0.077(4) 0.040(3) 0.042(3) -0.001(2) 0.029(3) -0.010(3)
C38 0.078(5) 0.062(4) 0.041(3) -0.010(3) 0.033(3) -0.016(3)
C39 0.058(4) 0.043(3) 0.047(3) -0.009(2) 0.017(3) -0.008(3)
C40 0.053(3) 0.042(3) 0.051(3) -0.002(3) 0.016(3) -0.004(3)
C41 0.055(3) 0.044(3) 0.034(3) 0.005(2) 0.014(2) 0.000(3)
C42 0.062(13) 0.27(4) 0.024(7) 0.005(14) 0.000(8) -0.068(18)
C42' 0.066(9) 0.050(6) 0.060(9) 0.024(6) 0.025(7) 0.005(6)
C43 0.076(9) 0.044(7) 0.041(6) 0.000(5) 0.012(6) -0.017(7)
C43' 0.099(9) 0.072(8) 0.050(7) 0.009(6) 0.008(6) -0.014(7)
C44 0.077(9) 0.10(2) 0.110(12) -0.052(13) -0.015(8) 0.025(11)
C45 0.066(4) 0.035(3) 0.069(4) 0.001(3) 0.028(3) 0.005(3)
C46 0.054(4) 0.041(3) 0.060(4) 0.008(3) 0.016(3) 0.011(3)
C47 0.061(4) 0.062(4) 0.078(5) -0.013(4) 0.013(4) 0.012(4)
C48 0.078(5) 0.047(4) 0.092(6) -0.019(4) 0.006(4) 0.019(4)
C49 0.056(4) 0.071(5) 0.079(5) -0.002(4) 0.019(4) 0.026(4)
C50 0.058(4) 0.066(5) 0.082(5) -0.012(4) 0.007(4) 0.011(4)
C51 0.056(4) 0.055(4) 0.080(5) -0.010(4) 0.016(4) 0.003(3)
C52 0.056(6) 0.031(5) 0.027(5) -0.012(4) 0.015(4) -0.011(4)
C53 0.061(4) 0.036(3) 0.038(3) 0.007(2) 0.022(3) 0.010(3)
C54 0.052(3) 0.030(2) 0.046(3) 0.009(2) 0.024(3) 0.010(2)
C55 0.060(4) 0.046(3) 0.038(3) 0.004(2) 0.017(3) 0.003(3)
C56 0.059(4) 0.052(3) 0.047(3) 0.012(3) 0.013(3) 0.008(3)
C57 0.058(4) 0.062(4) 0.053(4) 0.031(3) 0.025(3) 0.014(3)
C58 0.056(4) 0.068(4) 0.062(4) 0.024(3) 0.025(3) 0.002(3)
C59 0.053(3) 0.055(4) 0.049(3) 0.013(3) 0.014(3) -0.002(3)
C60 0.068(8) 0.033(7) 0.052(8) -0.005(6) -0.007(7) -0.005(6)
C60' 0.084(9) 0.021(6) 0.068(10) 0.002(7) 0.004(8) -0.002(6)
C61 0.081(13) 0.011(5) 0.060(9) 0.000(5) 0.031(8) 0.006(6)
C61' 0.080(14) 0.063(12) 0.13(3) -0.028(13) 0.046(14) 0.014(10)
C62 0.11(2) 0.033(9) 0.047(14) 0.015(9) -0.008(12) -0.016(10)
C62' 0.079(15) 0.046(10) 0.044(13) 0.025(9) -0.002(10) -0.015(9)
C63 0.122(18) 0.010(6) 0.051(9) -0.008(6) 0.024(11) 0.013(9)
C63' 0.20(4) 0.052(13) 0.075(15) 0.006(10) 0.042(19) 0.070(15)
C64 0.082(13) 0.048(9) 0.065(10) -0.027(7) 0.032(10) -0.036(9)
C64' 0.096(14) 0.021(6) 0.052(9) -0.005(6) 0.041(10) -0.005(8)
C65 0.057(4) 0.067(4) 0.040(3) -0.015(3) 0.014(3) -0.014(3)
C66 0.072(5) 0.069(5) 0.051(4) -0.015(3) 0.011(3) -0.019(4)
C67 0.077(6) 0.109(8) 0.105(8) 0.001(6) 0.002(5) -0.018(6)
C68 0.074(7) 0.160(12) 0.115(9) -0.027(8) 0.001(6) -0.013(7)
C69 0.102(12) 0.111(12) 0.119(12) -0.017(9) 0.023(9) -0.018(9)
C69' 0.081(15) 0.16(2) 0.15(2) -0.099(18) 0.026(16) -0.072(17)
C70 0.094(16) 0.12(2) 0.15(2) 0.010(19) -0.013(17) -0.064(16)
C70' 0.087(14) 0.087(13) 0.093(15) -0.019(12) 0.026(12) -0.038(11)
C71 0.092(13) 0.112(16) 0.098(15) -0.029(12) 0.044(12) -0.061(12)
C71' 0.071(10) 0.072(10) 0.066(10) -0.020(8) 0.015(8) -0.030(8)
C72 0.074(4) 0.057(4) 0.034(3) -0.003(3) 0.021(3) 0.004(3)
C73 0.076(4) 0.068(4) 0.032(3) -0.007(3) 0.017(3) 0.012(4)
C74 0.087(5) 0.070(5) 0.052(4) -0.011(3) 0.023(4) 0.019(4)
C75 0.102(7) 0.089(6) 0.082(6) -0.017(5) 0.022(5) 0.035(5)
C76 0.115(7) 0.112(8) 0.056(5) -0.036(5) 0.001(5) 0.053(6)
C77 0.141(9) 0.136(9) 0.039(4) -0.013(5) 0.020(5) 0.062(7)
C78 0.103(6) 0.079(5) 0.031(3) -0.004(3) 0.015(3) 0.030(4)
C79 0.083(5) 0.059(4) 0.044(4) 0.005(3) -0.007(3) -0.017(4)
C79' 0.083(5) 0.059(4) 0.044(4) 0.005(3) -0.007(3) -0.017(4)
C80 0.079(12) 0.061(11) 0.070(12) 0.024(9) -0.016(9) -0.013(9)
C80' 0.093(13) 0.039(7) 0.040(7) -0.004(6) -0.004(7) -0.008(8)
C81 0.099(10) 0.080(13) 0.032(6) 0.001(5) 0.000(6) -0.014(8)

loop_
_atom_type_symbol
_atom_type_description
_atom_type_scat_dispersion_real
_atom_type_scat_dispersion_imag
_atom_type_scat_source
C C 0.0033 0.0016 'International Tables Vol C Tables 4.2.6.8 and 6.1.1.4'
H H 0.0000 0.0000 'International Tables Vol C Tables 4.2.6.8 and 6.1.1.4'
N N 0.0061 0.0033 'International Tables Vol C Tables 4.2.6.8 and 6.1.1.4'
O O 0.0106 0.0060 'International Tables Vol C Tables 4.2.6.8 and 6.1.1.4'
Cr Cr 0.3209 0.6236 'International Tables Vol C Tables 4.2.6.8 and 6.1.1.4'
Dy Dy -0.1892 4.4098 'International Tables Vol C Tables 4.2.6.8 and 6.1.1.4'
F F 0.0171 0.0103 'International Tables Vol C Tables 4.2.6.8 and 6.1.1.4'

loop_
_geom_angle_atom_site_label_1
_geom_angle_atom_site_label_2
_geom_angle_atom_site_label_3
_geom_angle
_geom_angle_site_symmetry_1
_geom_angle_site_symmetry_3
F1 Dy1 F2 96.06(13) . .
F1 Dy1 O2 83.30(17) . .
F2 Dy1 O2 145.09(15) . .
F1 Dy1 O5 144.93(15) . .
F2 Dy1 O5 79.20(12) . .
O2 Dy1 O5 120.08(16) . .
F1 Dy1 O6 91.85(14) . .
F2 Dy1 O6 140.91(13) . .
O2 Dy1 O6 73.82(16) . .
O5 Dy1 O6 72.70(13) . .
F1 Dy1 O1 67.90(15) . .
F2 Dy1 O1 77.76(15) . .
O2 Dy1 O1 69.66(18) . .
O5 Dy1 O1 141.84(15) . .
O6 Dy1 O1 139.74(16) . .
F1 Dy1 O4 140.22(15) . .
F2 Dy1 O4 85.42(14) . .
O2 Dy1 O4 73.92(17) . .
O5 Dy1 O4 74.52(15) . .
O6 Dy1 O4 111.77(15) . .
O1 Dy1 O4 73.69(15) . .
F1 Dy1 O8 76.98(14) . .
F2 Dy1 O8 67.72(12) . .
O2 Dy1 O8 144.01(15) . .
O5 Dy1 O8 69.03(13) . .
O6 Dy1 O8 77.02(13) . .
O1 Dy1 O8 127.04(15) . .
O4 Dy1 O8 137.79(14) . .
F1 Dy1 Cr1 76.62(11) . .
F2 Dy1 Cr1 111.50(9) . .
O2 Dy1 Cr1 34.26(12) . .
O5 Dy1 Cr1 137.64(11) . .
O6 Dy1 Cr1 107.58(10) . .
O1 Dy1 Cr1 35.80(13) . .
O4 Dy1 Cr1 66.11(12) . .
O8 Dy1 Cr1 153.33(9) . .
F1 Dy1 Cr2 110.56(11) . .
F2 Dy1 Cr2 75.02(8) . .
O2 Dy1 Cr2 137.87(12) . .
O5 Dy1 Cr2 34.47(11) . .
O6 Dy1 Cr2 66.38(10) . .
O1 Dy1 Cr2 152.42(13) . .
O4 Dy1 Cr2 108.20(12) . .
O8 Dy1 Cr2 35.22(9) . .
Cr1 Dy1 Cr2 170.22(2) . .
F1 Dy1 Dy1 30.74(10) . 4_575
F2 Dy1 Dy1 85.50(8) . 4_575
O2 Dy1 Dy1 76.25(12) . 4_575
O5 Dy1 Dy1 163.49(9) . 4_575
O6 Dy1 Dy1 117.38(9) . 4_575
O1 Dy1 Dy1 37.25(11) . 4_575
O4 Dy1 Dy1 110.63(11) . 4_575
O8 Dy1 Dy1 99.47(8) . 4_575
Cr1 Dy1 Dy1 54.622(17) . 4_575
Cr2 Dy1 Dy1 134.614(18) . 4_575
F1 Dy1 Dy2 84.51(11) . .
F2 Dy1 Dy2 30.89(9) . .
O2 Dy1 Dy2 166.22(12) . .
O5 Dy1 Dy2 73.69(10) . .
O6 Dy1 Dy2 113.02(10) . .
O1 Dy1 Dy2 99.74(13) . .
O4 Dy1 Dy2 112.37(12) . .
O8 Dy1 Dy2 36.98(9) . .
Cr1 Dy1 Dy2 135.50(2) . .
Cr2 Dy1 Dy2 53.443(18) . .
Dy1 Dy1 Dy2 89.984(5) 4_575 .
F3 Dy2 O9 144.33(13) . .
F3 Dy2 O12 82.42(15) . .
O9 Dy2 O12 115.39(14) . .
F3 Dy2 F2 97.11(14) . .
O9 Dy2 F2 84.28(13) . .
O12 Dy2 F2 146.38(13) . .
F3 Dy2 O13 141.11(13) . .
O9 Dy2 O13 74.51(13) . .
O12 Dy2 O13 73.91(14) . .
F2 Dy2 O13 86.79(13) . .
F3 Dy2 O15 68.17(14) . .
O9 Dy2 O15 145.36(15) . .
O12 Dy2 O15 70.55(16) . .
F2 Dy2 O15 78.06(15) . .
O13 Dy2 O15 74.96(13) . .
F3 Dy2 O11 84.65(15) . .
O9 Dy2 O11 72.25(15) . .
O12 Dy2 O11 74.25(14) . .
F2 Dy2 O11 139.35(12) . .
O13 Dy2 O11 116.75(14) . .
O15 Dy2 O11 137.62(16) . .
F3 Dy2 O8 77.24(13) . .
O9 Dy2 O8 70.44(12) . .
O12 Dy2 O8 143.13(14) . .
F2 Dy2 O8 67.43(12) . .
O13 Dy2 O8 137.90(12) . .
O15 Dy2 O8 126.89(13) . .
O11 Dy2 O8 73.52(13) . .
F3 Dy2 Cr2 110.95(10) . .
O9 Dy2 Cr2 34.76(9) . .
O12 Dy2 Cr2 136.01(10) . .
F2 Dy2 Cr2 75.67(8) . .
O13 Dy2 Cr2 107.51(9) . .
O15 Dy2 Cr2 153.39(12) . .
O11 Dy2 Cr2 66.04(10) . .
O8 Dy2 Cr2 35.87(8) . .
F3 Dy2 Cr3 76.12(10) . .
O9 Dy2 Cr3 136.32(9) . .
O12 Dy2 Cr3 35.06(10) . .
F2 Dy2 Cr3 111.97(8) . .
O13 Dy2 Cr3 66.71(9) . .
O15 Dy2 Cr3 35.91(12) . .
O11 Dy2 Cr3 107.87(10) . .
O8 Dy2 Cr3 153.03(8) . .
Cr2 Dy2 Cr3 169.40(2) . .
F3 Dy2 Dy2 31.38(10) . 4_575
O9 Dy2 Dy2 167.88(10) . 4_575
O12 Dy2 Dy2 76.69(10) . 4_575
F2 Dy2 Dy2 85.57(7) . 4_575
O13 Dy2 Dy2 111.52(9) . 4_575
O15 Dy2 Dy2 36.95(10) . 4_575
O11 Dy2 Dy2 112.12(11) . 4_575
O8 Dy2 Dy2 99.49(8) . 4_575
Cr2 Dy2 Dy2 135.333(17) . 4_575
Cr3 Dy2 Dy2 54.389(14) . 4_575
F3 Dy2 Dy1 85.41(11) . .
O9 Dy2 Dy1 77.88(10) . .
O12 Dy2 Dy1 166.62(10) . .
F2 Dy2 Dy1 30.62(8) . .
O13 Dy2 Dy1 113.24(10) . .
O15 Dy2 Dy1 99.73(12) . .
O11 Dy2 Dy1 110.17(9) . .
O8 Dy2 Dy1 36.96(9) . .
Cr2 Dy2 Dy1 54.39(2) . .
Cr3 Dy2 Dy1 135.59(2) . .
Dy2 Dy2 Dy1 90.016(5) 4_575 .
F4 Dy3 F5 97.41(13) . .
F4 Dy3 O17 84.10(15) . .
F5 Dy3 O17 141.19(13) . .
F4 Dy3 O23 143.85(15) . .
F5 Dy3 O23 80.35(12) . .
O17 Dy3 O23 120.00(14) . .
F4 Dy3 O19 140.44(14) . .
F5 Dy3 O19 80.97(15) . .
O17 Dy3 O19 74.13(16) . .
O23 Dy3 O19 75.27(15) . .
F4 Dy3 O16 66.67(14) . .
F5 Dy3 O16 75.48(15) . .
O17 Dy3 O16 69.60(16) . .
O23 Dy3 O16 143.94(14) . .
O19 Dy3 O16 74.82(14) . .
F4 Dy3 O20 77.18(14) . .
F5 Dy3 O20 68.33(13) . .
O17 Dy3 O20 147.57(14) . .
O23 Dy3 O20 68.43(14) . .
O19 Dy3 O20 135.36(14) . .
O16 Dy3 O20 124.04(15) . .
F4 Dy3 O21 91.39(13) . .
F5 Dy3 O21 141.71(12) . .
O17 Dy3 O21 76.64(13) . .
O23 Dy3 O21 71.07(13) . .
O19 Dy3 O21 114.34(15) . .
O16 Dy3 O21 140.99(15) . .
O20 Dy3 O21 77.59(13) . .
F4 Dy3 Cr4 76.70(11) . .
F5 Dy3 Cr4 107.61(9) . .
O17 Dy3 Cr4 34.79(10) . .
O23 Dy3 Cr4 138.66(11) . .
O19 Dy3 Cr4 66.50(10) . .
O16 Dy3 Cr4 35.31(13) . .
O20 Dy3 Cr4 152.73(9) . .
O21 Dy3 Cr4 110.68(9) . .
F4 Dy3 Cr5 110.18(11) . .
F5 Dy3 Cr5 75.41(9) . .
O17 Dy3 Cr5 140.39(10) . .
O23 Dy3 Cr5 34.06(11) . .
O19 Dy3 Cr5 107.60(10) . .
O16 Dy3 Cr5 149.96(13) . .
O20 Dy3 Cr5 34.86(9) . .
O21 Dy3 Cr5 66.59(9) . .
Cr4 Dy3 Cr5 172.33(2) . .
F4 Dy3 Dy4 85.62(11) . .
F5 Dy3 Dy4 30.53(9) . .
O17 Dy3 Dy4 165.07(9) . .
O23 Dy3 Dy4 74.28(10) . .
O19 Dy3 Dy4 107.88(11) . .
O16 Dy3 Dy4 96.36(13) . .
O20 Dy3 Dy4 37.96(9) . .
O21 Dy3 Dy4 114.45(9) . .
Cr4 Dy3 Dy4 131.63(3) . .
Cr5 Dy3 Dy4 53.93(2) . .
F4 Dy3 Dy3 30.44(10) . 4_575
F5 Dy3 Dy3 85.79(7) . 4_575
O17 Dy3 Dy3 76.11(10) . 4_575
O23 Dy3 Dy3 163.85(10) . 4_575
O19 Dy3 Dy3 110.79(10) . 4_575
O16 Dy3 Dy3 36.26(10) . 4_575
O20 Dy3 Dy3 98.78(9) . 4_575
O21 Dy3 Dy3 117.05(9) . 4_575
Cr4 Dy3 Dy3 54.060(18) . 4_575
Cr5 Dy3 Dy3 133.60(2) . 4_575
Dy4 Dy3 Dy3 89.575(5) . 4_575
F5 Dy4 F6 97.83(15) . .
F5 Dy4 O24 84.97(14) . .
F6 Dy4 O24 143.20(13) . .
F5 Dy4 O29 145.16(13) . .
F6 Dy4 O29 83.69(16) . .
O24 Dy4 O29 114.36(14) . .
F5 Dy4 O30 78.08(16) . .
F6 Dy4 O30 68.30(15) . .
O24 Dy4 O30 146.70(16) . .
O29 Dy4 O30 70.16(17) . .
F5 Dy4 O26 140.42(13) . .
F6 Dy4 O26 81.48(16) . .
O24 Dy4 O26 73.84(16) . .
O29 Dy4 O26 74.38(15) . .
O30 Dy4 O26 135.14(17) . .
F5 Dy4 O27 84.03(14) . .
F6 Dy4 O27 141.54(14) . .
O24 Dy4 O27 75.24(14) . .
O29 Dy4 O27 74.25(15) . .
O30 Dy4 O27 74.65(15) . .
O26 Dy4 O27 120.62(17) . .
F5 Dy4 O20 68.41(13) . .
F6 Dy4 O20 76.47(13) . .
O24 Dy4 O20 70.51(13) . .
O29 Dy4 O20 143.89(15) . .
O30 Dy4 O20 126.73(14) . .
O26 Dy4 O20 73.07(14) . .
O27 Dy4 O20 137.25(13) . .
F5 Dy4 Cr6 111.40(8) . .
F6 Dy4 Cr6 76.95(10) . .
O24 Dy4 Cr6 136.11(10) . .
O29 Dy4 Cr6 34.79(11) . .
O30 Dy4 Cr6 35.76(13) . .
O26 Dy4 Cr6 106.98(11) . .
O27 Dy4 Cr6 66.89(10) . .
O20 Dy4 Cr6 153.09(9) . .
F5 Dy4 Cr5 77.07(8) . .
F6 Dy4 Cr5 109.77(10) . .
O24 Dy4 Cr5 34.91(10) . .
O29 Dy4 Cr5 135.30(10) . .
O30 Dy4 Cr5 154.53(14) . .
O26 Dy4 Cr5 66.34(11) . .
O27 Dy4 Cr5 108.07(10) . .
O20 Dy4 Cr5 35.87(9) . .
Cr6 Dy4 Cr5 168.86(2) . .
F5 Dy4 Dy4 86.45(8) . 4_575
F6 Dy4 Dy4 31.53(10) . 4_575
O24 Dy4 Dy4 168.63(10) . 4_575
O29 Dy4 Dy4 76.82(10) . 4_575
O30 Dy4 Dy4 36.88(11) . 4_575
O26 Dy4 Dy4 108.78(11) . 4_575
O27 Dy4 Dy4 111.25(11) . 4_575
O20 Dy4 Dy4 99.35(9) . 4_575
Cr6 Dy4 Dy4 54.499(15) . 4_575
Cr5 Dy4 Dy4 135.219(18) . 4_575
F5 Dy4 Dy3 31.11(8) . .
F6 Dy4 Dy3 85.33(12) . .
O24 Dy4 Dy3 78.39(10) . .
O29 Dy4 Dy3 167.24(10) . .
O30 Dy4 Dy3 99.67(13) . .
O26 Dy4 Dy3 110.38(11) . .
O27 Dy4 Dy3 111.24(11) . .
O20 Dy4 Dy3 37.45(10) . .
Cr6 Dy4 Dy3 135.42(2) . .
Cr5 Dy4 Dy3 55.27(2) . .
Dy4 Dy4 Dy3 90.425(5) 4_575 .
O2 Cr1 O2 91.5(3) . 4_575
O2 Cr1 O3 90.2(2) . .
O2 Cr1 O3 177.8(2) 4_575 .
O2 Cr1 O3 177.8(2) . 4_575
O2 Cr1 O3 90.2(2) 4_575 4_575
O3 Cr1 O3 88.0(3) . 4_575
O2 Cr1 O1 87.52(18) . .
O2 Cr1 O1 87.52(18) 4_575 .
O3 Cr1 O1 93.9(2) . .
O3 Cr1 O1 93.9(2) 4_575 .
O2 Cr1 N1 83.1(2) . .
O2 Cr1 N1 83.1(2) 4_575 .
O3 Cr1 N1 95.8(3) . .
O3 Cr1 N1 95.8(3) 4_575 .
O1 Cr1 N1 166.5(3) . .
O2 Cr1 Dy1 94.98(15) . 4_575
O2 Cr1 Dy1 42.03(13) 4_575 4_575
O3 Cr1 Dy1 139.07(16) . 4_575
O3 Cr1 Dy1 87.19(15) 4_575 4_575
O1 Cr1 Dy1 46.05(10) . 4_575
N1 Cr1 Dy1 125.1(2) . 4_575
O2 Cr1 Dy1 42.03(13) . .
O2 Cr1 Dy1 94.98(15) 4_575 .
O3 Cr1 Dy1 87.19(15) . .
O3 Cr1 Dy1 139.07(16) 4_575 .
O1 Cr1 Dy1 46.05(10) . .
N1 Cr1 Dy1 125.1(2) . .
Dy1 Cr1 Dy1 70.76(3) 4_575 .
O9 Cr2 O5 92.12(18) . .
O9 Cr2 O8 89.15(15) . .
O5 Cr2 O8 87.44(16) . .
O9 Cr2 O7 175.83(17) . .
O5 Cr2 O7 90.52(17) . .
O8 Cr2 O7 94.20(16) . .
O9 Cr2 O10 87.48(18) . .
O5 Cr2 O10 176.92(17) . .
O8 Cr2 O10 95.61(17) . .
O7 Cr2 O10 89.72(17) . .
O9 Cr2 N2 83.50(17) . .
O5 Cr2 N2 84.2(2) . .
O8 Cr2 N2 168.6(2) . .
O7 Cr2 N2 93.56(18) . .
O10 Cr2 N2 92.8(2) . .
O9 Cr2 Dy2 41.97(11) . .
O5 Cr2 Dy2 93.79(11) . .
O8 Cr2 Dy2 47.46(11) . .
O7 Cr2 Dy2 141.03(12) . .
O10 Cr2 Dy2 87.96(12) . .
N2 Cr2 Dy2 125.41(14) . .
O9 Cr2 Dy1 98.09(12) . .
O5 Cr2 Dy1 41.91(12) . .
O8 Cr2 Dy1 46.45(11) . .
O7 Cr2 Dy1 86.03(12) . .
O10 Cr2 Dy1 141.17(13) . .
N2 Cr2 Dy1 126.01(17) . .
Dy2 Cr2 Dy1 72.16(3) . .
O12 Cr3 O12 92.0(3) . 4_575
O12 Cr3 O15 87.79(16) . .
O12 Cr3 O15 87.79(16) 4_575 .
O12 Cr3 O14 89.75(17) . .
O12 Cr3 O14 177.49(16) 4_575 .
O15 Cr3 O14 94.02(17) . .
O12 Cr3 O14 177.49(16) . 4_575
O12 Cr3 O14 89.75(17) 4_575 4_575
O15 Cr3 O14 94.02(17) . 4_575
O14 Cr3 O14 88.4(2) . 4_575
O12 Cr3 N3 83.7(2) . .
O12 Cr3 N3 83.7(2) 4_575 .
O15 Cr3 N3 167.7(3) . .
O14 Cr3 N3 94.8(2) . .
O14 Cr3 N3 94.8(2) 4_575 .
O12 Cr3 Dy2 42.16(11) . .
O12 Cr3 Dy2 95.55(12) 4_575 .
O15 Cr3 Dy2 46.20(9) . .
O14 Cr3 Dy2 86.95(11) . .
O14 Cr3 Dy2 139.35(13) 4_575 .
N3 Cr3 Dy2 125.86(17) . .
O12 Cr3 Dy2 95.55(12) . 4_575
O12 Cr3 Dy2 42.16(11) 4_575 4_575
O15 Cr3 Dy2 46.20(9) . 4_575
O14 Cr3 Dy2 139.35(13) . 4_575
O14 Cr3 Dy2 86.95(11) 4_575 4_575
N3 Cr3 Dy2 125.86(17) . 4_575
Dy2 Cr3 Dy2 71.22(3) . 4_575
O16 Cr4 O17 87.69(16) . .
O16 Cr4 O17 87.69(16) . 4_575
O17 Cr4 O17 92.0(3) . 4_575
O16 Cr4 O18 94.42(18) . 4_575
O17 Cr4 O18 177.52(19) . 4_575
O17 Cr4 O18 89.39(18) 4_575 4_575
O16 Cr4 O18 94.42(18) . .
O17 Cr4 O18 89.39(18) . .
O17 Cr4 O18 177.52(19) 4_575 .
O18 Cr4 O18 89.1(3) 4_575 .
O16 Cr4 N4 168.0(3) . .
O17 Cr4 N4 84.0(2) . .
O17 Cr4 N4 84.0(2) 4_575 .
O18 Cr4 N4 94.1(2) 4_575 .
O18 Cr4 N4 94.1(2) . .
O16 Cr4 Dy3 46.02(9) . .
O17 Cr4 Dy3 42.36(11) . .
O17 Cr4 Dy3 96.06(13) 4_575 .
O18 Cr4 Dy3 139.49(15) 4_575 .
O18 Cr4 Dy3 86.36(13) . .
N4 Cr4 Dy3 126.37(18) . .
O16 Cr4 Dy3 46.02(9) . 4_575
O17 Cr4 Dy3 96.06(13) . 4_575
O17 Cr4 Dy3 42.36(11) 4_575 4_575
O18 Cr4 Dy3 86.36(13) 4_575 4_575
O18 Cr4 Dy3 139.49(15) . 4_575
N4 Cr4 Dy3 126.37(18) . 4_575
Dy3 Cr4 Dy3 71.88(4) . 4_575
O23 Cr5 O24 91.37(19) . .
O23 Cr5 O20 86.79(17) . .
O24 Cr5 O20 89.34(16) . .
O23 Cr5 O22 89.32(18) . .
O24 Cr5 O22 176.49(17) . .
O20 Cr5 O22 94.13(16) . .
O23 Cr5 O25 178.16(18) . .
O24 Cr5 O25 87.79(18) . .
O20 Cr5 O25 94.84(18) . .
O22 Cr5 O25 91.42(18) . .
O23 Cr5 N5 84.2(2) . .
O24 Cr5 N5 83.7(2) . .
O20 Cr5 N5 168.4(2) . .
O22 Cr5 N5 93.0(2) . .
O25 Cr5 N5 94.1(2) . .
O23 Cr5 Dy4 93.39(12) . .
O24 Cr5 Dy4 42.18(12) . .
O20 Cr5 Dy4 47.53(11) . .
O22 Cr5 Dy4 141.20(13) . .
O25 Cr5 Dy4 87.09(13) . .
N5 Cr5 Dy4 125.84(16) . .
O23 Cr5 Dy3 42.10(11) . .
O24 Cr5 Dy3 96.59(13) . .
O20 Cr5 Dy3 45.36(12) . .
O22 Cr5 Dy3 86.23(13) . .
O25 Cr5 Dy3 139.64(13) . .
N5 Cr5 Dy3 126.25(19) . .
Dy4 Cr5 Dy3 70.80(3) . .
O29 Cr6 O29 92.6(3) . 4_575
O29 Cr6 O30 87.90(17) . .
O29 Cr6 O30 87.90(17) 4_575 .
O29 Cr6 O28 88.73(18) . .
O29 Cr6 O28 177.29(17) 4_575 .
O30 Cr6 O28 94.53(18) . .
O29 Cr6 O28 177.29(17) . 4_575
O29 Cr6 O28 88.73(18) 4_575 4_575
O30 Cr6 O28 94.53(18) . 4_575
O28 Cr6 O28 89.9(3) . 4_575
O29 Cr6 N6 83.0(2) . .
O29 Cr6 N6 83.0(2) 4_575 .
O30 Cr6 N6 166.8(3) . .
O28 Cr6 N6 94.8(2) . .
O28 Cr6 N6 94.8(2) 4_575 .
O29 Cr6 Dy4 42.52(12) . .
O29 Cr6 Dy4 95.87(12) 4_575 .
O30 Cr6 Dy4 45.92(10) . .
O28 Cr6 Dy4 86.69(12) . .
O28 Cr6 Dy4 139.70(14) 4_575 .
N6 Cr6 Dy4 125.51(17) . .
O29 Cr6 Dy4 95.87(12) . 4_575
O29 Cr6 Dy4 42.52(12) 4_575 4_575
O30 Cr6 Dy4 45.92(10) . 4_575
O28 Cr6 Dy4 139.70(14) . 4_575
O28 Cr6 Dy4 86.69(12) 4_575 4_575
N6 Cr6 Dy4 125.51(17) . 4_575
Dy4 Cr6 Dy4 71.00(3) . 4_575
Dy1 F1 Dy1 118.53(19) . 4_575
Dy1 F2 Dy2 118.49(15) . .
Dy2 F3 Dy2 117.2(2) . 4_575
Dy3 F4 Dy3 119.12(19) . 4_575
Dy4 F5 Dy3 118.36(15) . .
Dy4 F6 Dy4 116.9(2) . 4_575
C1 O1 Cr1 115.7(12) . .
C1 O1 Dy1 118.0(5) . .
Cr1 O1 Dy1 98.15(17) . .
C1 O1 Dy1 118.0(5) . 4_575
Cr1 O1 Dy1 98.15(17) . 4_575
Dy1 O1 Dy1 105.5(2) . 4_575
C2' O2 C2 39.3(10) . .
C2' O2 Cr1 118.2(8) . .
C2 O2 Cr1 109.7(9) . .
C2' O2 Dy1 135.9(8) . .
C2 O2 Dy1 136.5(8) . .
Cr1 O2 Dy1 103.71(19) . .
C5 O3 Cr1 125.1(4) . .
C5 O4 Dy1 133.7(5) . .
C12 O5 Cr2 111.9(4) . .
C12 O5 Dy1 135.3(4) . .
Cr2 O5 Dy1 103.61(17) . .
C15 O6 Dy1 134.8(3) . .
C15 O7 Cr2 125.4(4) . .
C22 O8 Cr2 112.9(4) . .
C22 O8 Dy1 118.7(4) . .
Cr2 O8 Dy1 98.32(15) . .
C22 O8 Dy2 120.0(4) . .
Cr2 O8 Dy2 96.67(14) . .
Dy1 O8 Dy2 106.06(15) . .
C24 O9 Cr2 116.7(3) . .
C24 O9 Dy2 140.0(3) . .
Cr2 O9 Dy2 103.27(15) . .
C25 O10 Cr2 124.5(4) . .
C25 O11 Dy2 133.4(4) . .
C32 O12 C32' 23.0(8) . .
C32 O12 Cr3 109.9(7) . .
C32' O12 Cr3 116.3(8) . .
C32 O12 Dy2 138.5(7) . .
C32' O12 Dy2 140.9(8) . .
Cr3 O12 Dy2 102.79(18) . .
C35 O13 Dy2 134.9(4) . .
C35 O14 Cr3 125.2(3) . .
Cr3 O15 Dy2 97.89(17) . .
Cr3 O15 Dy2 97.89(17) . 4_575
Dy2 O15 Dy2 106.10(19) . 4_575
Cr4 O16 Dy3 98.67(16) . .
Cr4 O16 Dy3 98.67(16) . 4_575
Dy3 O16 Dy3 107.5(2) . 4_575
C42' O17 C42 17(2) . .
C42' O17 Cr4 114.8(9) . .
C42 O17 Cr4 113.3(10) . .
C42' O17 Dy3 137.8(8) . .
C42 O17 Dy3 143.8(11) . .
Cr4 O17 Dy3 102.85(16) . .
C45 O18 Cr4 125.5(4) . .
C45 O19 Dy3 135.8(4) . .
C52 O20 Cr5 113.2(4) . .
C52 O20 Dy3 118.5(5) . .
Cr5 O20 Dy3 99.77(16) . .
C52 O20 Dy4 120.3(5) . .
Cr5 O20 Dy4 96.61(15) . .
Dy3 O20 Dy4 104.59(14) . .
C53 O21 Dy3 132.6(3) . .
C53 O22 Cr5 125.4(4) . .
C60 O23 C60' 17.2(13) . .
C60 O23 Cr5 111.5(8) . .
C60' O23 Cr5 120.3(9) . .
C60 O23 Dy3 144.6(8) . .
C60' O23 Dy3 133.3(8) . .
Cr5 O23 Dy3 103.85(17) . .
C64' O24 C64 27.8(10) . .
C64' O24 Cr5 115.3(7) . .
C64 O24 Cr5 112.1(8) . .
C64' O24 Dy4 139.7(7) . .
C64 O24 Dy4 141.3(9) . .
Cr5 O24 Dy4 102.91(16) . .
C65 O25 Cr5 124.8(4) . .
C65 O26 Dy4 133.3(4) . .
C72 O27 Dy4 131.9(4) . .
C72 O28 Cr6 125.1(4) . .
C79 O29 Cr6 115.8(4) . .
C79 O29 Dy4 139.2(4) . .
Cr6 O29 Dy4 102.69(18) . .
Cr6 O30 Dy4 98.32(18) . .
Cr6 O30 Dy4 98.32(18) . 4_575
Dy4 O30 Dy4 106.2(2) . 4_575
C3 N1 C3 80.3(19) 4_575 .
C3 N1 C4 131.6(10) 4_575 .
C3 N1 C4 114.8(10) . .
C3 N1 C4 114.8(10) 4_575 4_575
C3 N1 C4 131.6(10) . 4_575
C4 N1 C4 21.9(7) . 4_575
C3 N1 C3' 116.2(17) 4_575 .
C3 N1 C3' 36.1(9) . .
C4 N1 C3' 86.4(9) . .
C4 N1 C3' 107.8(9) 4_575 .
C3 N1 C3' 36.1(9) 4_575 4_575
C3 N1 C3' 116.2(17) . 4_575
C4 N1 C3' 107.8(9) . 4_575
C4 N1 C3' 86.4(9) 4_575 4_575
C3' N1 C3' 151(2) . 4_575
C3 N1 Cr1 107.6(8) 4_575 .
C3 N1 Cr1 107.6(8) . .
C4 N1 Cr1 110.1(9) . .
C4 N1 Cr1 110.1(9) 4_575 .
C3' N1 Cr1 99.2(8) . .
C3' N1 Cr1 99.2(8) 4_575 .
C14 N2 C23 111.9(5) . .
C14 N2 C13 110.4(5) . .
C23 N2 C13 109.8(5) . .
C14 N2 Cr2 114.9(4) . .
C23 N2 Cr2 104.1(3) . .
C13 N2 Cr2 105.4(4) . .
C33' N3 C33' 143.0(18) . 4_575
C33' N3 C33 28.2(8) . .
C33' N3 C33 116.4(14) 4_575 .
C33' N3 C33 116.4(14) . 4_575
C33' N3 C33 28.2(8) 4_575 4_575
C33 N3 C33 88.7(15) . 4_575
C33' N3 C34 86.7(9) . .
C33' N3 C34 110.9(9) 4_575 .
C33 N3 C34 109.6(8) . .
C33 N3 C34 129.9(9) 4_575 .
C33' N3 C34 110.9(9) . 4_575
C33' N3 C34 86.7(9) 4_575 4_575
C33 N3 C34 129.9(9) . 4_575
C33 N3 C34 109.6(8) 4_575 4_575
C34 N3 C34 25.3(7) . 4_575
C33' N3 Cr3 101.8(7) . .
C33' N3 Cr3 101.8(7) 4_575 .
C33 N3 Cr3 107.4(6) . .
C33 N3 Cr3 107.4(6) 4_575 .
C34 N3 Cr3 110.3(7) . .
C34 N3 Cr3 110.3(7) 4_575 .
C43' N4 C43' 69.9(16) . 4_575
C43' N4 C44 129.5(10) . 4_575
C43' N4 C44 114.1(10) 4_575 4_575
C43' N4 C44 114.1(10) . .
C43' N4 C44 129.5(10) 4_575 .
C44 N4 C44 23.0(8) 4_575 .
C43' N4 C43 40.2(8) . .
C43' N4 C43 109.3(12) 4_575 .
C44 N4 C43 105.1(8) 4_575 .
C44 N4 C43 83.1(8) . .
C43' N4 C43 109.3(12) . 4_575
C43' N4 C43 40.2(8) 4_575 4_575
C44 N4 C43 83.1(8) 4_575 4_575
C44 N4 C43 105.1(8) . 4_575
C43 N4 C43 145.5(13) . 4_575
C43' N4 Cr4 107.0(7) . .
C43' N4 Cr4 107.0(7) 4_575 .
C44 N4 Cr4 117.9(9) 4_575 .
C44 N4 Cr4 117.9(9) . .
C43 N4 Cr4 102.6(5) . .
C43 N4 Cr4 102.6(5) 4_575 .
C62 N5 C63' 96.2(17) . .
C62 N5 C61 112.8(10) . .
C63' N5 C61 133.5(15) . .
C62 N5 C63 106.6(16) . .
C63' N5 C63 20.4(19) . .
C61 N5 C63 113.2(13) . .
C62 N5 C62' 18.4(10) . .
C63' N5 C62' 111.6(16) . .
C61 N5 C62' 94.5(10) . .
C63 N5 C62' 117.7(14) . .
C62 N5 C61' 125.2(14) . .
C63' N5 C61' 113.1(16) . .
C61 N5 C61' 20.5(11) . .
C63 N5 C61' 93.0(15) . .
C62' N5 C61' 108.1(14) . .
C62 N5 Cr5 113.0(14) . .
C63' N5 Cr5 98.6(9) . .
C61 N5 Cr5 102.0(6) . .
C63 N5 Cr5 109.3(6) . .
C62' N5 Cr5 118.1(14) . .
C61' N5 Cr5 107.2(9) . .
C80' N6 C80' 141.4(18) . 4_575
C80' N6 C81 81.4(8) . .
C80' N6 C81 111.7(9) 4_575 .
C80' N6 C81 111.7(9) . 4_575
C80' N6 C81 81.4(8) 4_575 4_575
C81 N6 C81 31.8(7) . 4_575
C80' N6 C80 37.2(9) . .
C80' N6 C80 108.0(15) 4_575 .
C81 N6 C80 112.8(10) . .
C81 N6 C80 135.2(10) 4_575 .
C80' N6 C80 108.0(15) . 4_575
C80' N6 C80 37.2(9) 4_575 4_575
C81 N6 C80 135.2(10) . 4_575
C81 N6 C80 112.8(10) 4_575 4_575
C80 N6 C80 71.7(17) . 4_575
C80' N6 Cr6 103.3(7) . .
C80' N6 Cr6 103.3(7) 4_575 .
C81 N6 Cr6 114.7(8) . .
C81 N6 Cr6 114.7(8) 4_575 .
C80 N6 Cr6 105.7(7) . .
C80 N6 Cr6 105.7(7) 4_575 .
O2 C2 C3 109.8(14) . .
O2 C2' C3' 107.9(13) . .
N1 C3 C2 111.9(14) . .
C2' C3' N1 111.4(14) . .
O4 C5 O3 127.5(7) . .
O4 C5 C6 118.0(7) . .
O3 C5 C6 114.4(6) . .
C7 C6 C11 119.3(7) . .
C7 C6 C5 120.7(7) . .
C11 C6 C5 119.9(7) . .
C6 C7 C8 119.1(7) . .
C9 C8 C7 121.0(8) . .
C10 C9 C8 119.9(8) . .
C9 C10 C11 120.8(8) . .
C10 C11 C6 119.9(9) . .
O5 C12 C13 108.9(5) . .
C12 C13 N2 110.2(5) . .
O6 C15 O7 126.1(5) . .
O6 C15 C16 119.2(5) . .
O7 C15 C16 114.7(5) . .
C21 C16 C17 119.7(6) . .
C21 C16 C15 120.1(6) . .
C17 C16 C15 120.2(6) . .
C18 C17 C16 123.2(10) . .
C17 C18 C19 115.6(11) . .
C20 C19 C18 123.3(9) . .
C19 C20 C21 119.5(11) . .
C16 C21 C20 118.6(9) . .
N2 C23 C24 110.1(4) . .
O9 C24 C23 108.4(4) . .
O11 C25 O10 125.1(6) . .
O11 C25 C26 120.1(6) . .
O10 C25 C26 114.7(6) . .
C27 C26 C31 120.3(8) . .
C27 C26 C25 121.0(7) . .
C31 C26 C25 118.6(8) . .
C26 C27 C28 119.1(10) . .
C29 C28 C27 123.5(12) . .
C28 C29 C30 119.8(11) . .
C29 C30 C31 120.1(12) . .
C26 C31 C30 117.1(12) . .
O12 C32 C33 112.1(12) . .
O12 C32' C33' 103.3(13) . .
N3 C33 C32 107.4(11) . .
N3 C33' C32' 110.6(14) . .
O13 C35 O14 125.4(5) . .
O13 C35 C36 119.1(5) . .
O14 C35 C36 115.4(5) . .
C41 C36 C37 119.4(5) . .
C41 C36 C35 120.2(5) . .
C37 C36 C35 120.3(5) . .
C38 C37 C36 119.6(5) . .
C37 C38 C39 120.6(6) . .
C40 C39 C38 119.4(6) . .
C39 C40 C41 121.1(6) . .
C36 C41 C40 119.8(5) . .
O17 C42 C43 110.0(17) . .
O17 C42' C43' 107.8(12) . .
N4 C43 C42 99.6(16) . .
N4 C43' C42' 108.1(14) . .
O19 C45 O18 125.5(6) . .
O19 C45 C46 119.1(6) . .
O18 C45 C46 115.4(6) . .
C47 C46 C51 119.6(6) . .
C47 C46 C45 119.9(6) . .
C51 C46 C45 120.5(6) . .
C48 C47 C46 119.1(7) . .
C47 C48 C49 122.0(7) . .
C50 C49 C48 119.4(7) . .
C49 C50 C51 121.1(7) . .
C50 C51 C46 118.6(7) . .
O21 C53 O22 126.2(5) . .
O21 C53 C54 119.0(5) . .
O22 C53 C54 114.7(5) . .
C55 C54 C59 118.8(5) . .
C55 C54 C53 121.2(5) . .
C59 C54 C53 119.9(6) . .
C54 C55 C56 121.3(6) . .
C57 C56 C55 119.6(6) . .
C56 C57 C58 120.3(6) . .
C57 C58 C59 119.9(6) . .
C54 C59 C58 119.9(6) . .
O23 C60 C61 110.5(18) . .
O23 C60' C61' 109.9(19) . .
N5 C61 C60 104.4(13) . .
C60' C61' N5 116.2(19) . .
C64 C63 N5 110.6(16) . .
N5 C63' C64' 114(3) . .
O24 C64 C63 113.3(15) . .
O24 C64' C63' 103.4(15) . .
O25 C65 O26 126.5(6) . .
O25 C65 C66 118.4(6) . .
O26 C65 C66 115.1(6) . .
C67 C66 C71 117.5(11) . .
C67 C66 C71' 114.8(10) . .
C71 C66 C71' 41.0(9) . .
C67 C66 C65 121.8(8) . .
C71 C66 C65 115.9(11) . .
C71' C66 C65 120.1(9) . .
C66 C67 C68 120.3(11) . .
C69 C68 C67 119.3(17) . .
C69 C68 C69' 29.6(6) . .
C67 C68 C69' 120.1(15) . .
C70 C69 C68 117(2) . .
C70' C69' C68 120.6(18) . .
C69 C70 C71 128(2) . .
C69' C70' C71' 119.0(19) . .
C70 C71 C66 113.3(19) . .
C70' C71' C66 122.1(15) . .
O27 C72 O28 126.7(6) . .
O27 C72 C73 117.9(6) . .
O28 C72 C73 115.4(5) . .
C74 C73 C78 119.5(6) . .
C74 C73 C72 121.2(6) . .
C78 C73 C72 119.2(6) . .
C73 C74 C75 120.2(7) . .
C76 C75 C74 119.3(9) . .
C75 C76 C77 120.4(7) . .
C78 C77 C76 120.5(8) . .
C77 C78 C73 119.9(8) . .
O29 C79 C80 108.9(8) . .
C79 C80 N6 110.4(12) . .

loop_
_geom_bond_atom_site_label_1
_geom_bond_atom_site_label_2
_geom_bond_distance
_geom_bond_site_symmetry_2
Dy1 F1 2.245(2) .
Dy1 F2 2.267(3) .
Dy1 O2 2.297(4) .
Dy1 O5 2.297(4) .
Dy1 O6 2.402(4) .
Dy1 O1 2.424(4) .
Dy1 O4 2.426(5) .
Dy1 O8 2.448(4) .
Dy1 Cr1 3.3330(13) .
Dy1 Cr2 3.3419(11) .
Dy1 Dy1 3.8594(9) 4_575
Dy1 Dy2 3.9129(10) .
Dy2 F3 2.259(2) .
Dy2 O9 2.268(4) .
Dy2 O12 2.279(4) .
Dy2 F2 2.286(3) .
Dy2 O13 2.404(4) .
Dy2 O15 2.413(3) .
Dy2 O11 2.440(4) .
Dy2 O8 2.449(4) .
Dy2 Cr2 3.3018(10) .
Dy2 Cr3 3.3122(11) .
Dy2 Dy2 3.8573(9) 4_575
Dy3 F4 2.260(2) .
Dy3 F5 2.268(3) .
Dy3 O17 2.294(4) .
Dy3 O23 2.322(4) .
Dy3 O19 2.393(4) .
Dy3 O16 2.417(3) .
Dy3 O20 2.428(4) .
Dy3 O21 2.448(4) .
Dy3 Cr4 3.3203(14) .
Dy3 Cr5 3.3622(12) .
Dy3 Dy4 3.8633(14) .
Dy3 Dy3 3.8976(9) 4_575
Dy4 F5 2.230(4) .
Dy4 F6 2.253(2) .
Dy4 O24 2.278(4) .
Dy4 O29 2.290(4) .
Dy4 O30 2.401(3) .
Dy4 O26 2.419(4) .
Dy4 O27 2.432(4) .
Dy4 O20 2.455(4) .
Dy4 Cr6 3.3065(11) .
Dy4 Cr5 3.3067(10) .
Dy4 Dy4 3.8403(9) 4_575
Cr1 O2 1.932(5) .
Cr1 O2 1.932(5) 4_575
Cr1 O3 1.968(5) .
Cr1 O3 1.968(5) 4_575
Cr1 O1 1.969(6) .
Cr1 N1 2.108(9) .
Cr1 Dy1 3.3330(13) 4_575
Cr2 O9 1.934(4) .
Cr2 O5 1.946(4) .
Cr2 O8 1.948(4) .
Cr2 O7 1.986(4) .
Cr2 O10 1.998(4) .
Cr2 N2 2.090(5) .
Cr3 O12 1.951(4) .
Cr3 O12 1.951(4) 4_575
Cr3 O15 1.961(5) .
Cr3 O14 2.004(4) .
Cr3 O14 2.004(4) 4_575
Cr3 N3 2.110(8) .
Cr3 Dy2 3.3122(11) 4_575
Cr4 O16 1.941(6) .
Cr4 O17 1.943(4) .
Cr4 O17 1.943(4) 4_575
Cr4 O18 1.994(4) 4_575
Cr4 O18 1.994(4) .
Cr4 N4 2.082(7) .
Cr4 Dy3 3.3203(14) 4_575
Cr5 O23 1.939(5) .
Cr5 O24 1.941(4) .
Cr5 O20 1.950(4) .
Cr5 O22 1.976(4) .
Cr5 O25 2.005(5) .
Cr5 N5 2.097(5) .
Cr6 O29 1.934(4) .
Cr6 O29 1.934(4) 4_575
Cr6 O30 1.953(6) .
Cr6 O28 1.988(4) .
Cr6 O28 1.988(4) 4_575
Cr6 N6 2.101(8) .
Cr6 Dy4 3.3065(11) 4_575
F1 Dy1 2.245(2) 4_575
F3 Dy2 2.259(2) 4_575
F4 Dy3 2.260(2) 4_575
F6 Dy4 2.253(2) 4_575
O1 C1 1.28(2) .
O1 Dy1 2.424(4) 4_575
O2 C2' 1.409(15) .
O2 C2 1.431(16) .
O2S C2S 1.359(9) .
O3 C5 1.279(9) .
O3S C3S 1.42(4) .
O4 C5 1.252(8) .
O5 C12 1.398(7) .
O6 C15 1.249(7) .
O7 C15 1.280(7) .
O8 C22 1.443(11) .
O9 C24 1.409(6) .
O10 C25 1.273(8) .
O11 C25 1.272(8) .
O12 C32 1.362(17) .
O12 C32' 1.480(19) .
O13 C35 1.270(6) .
O14 C35 1.280(7) .
O15 Dy2 2.413(3) 4_575
O16 Dy3 2.417(3) 4_575
O17 C42' 1.34(2) .
O17 C42 1.38(2) .
O18 C45 1.290(8) .
O19 C45 1.243(8) .
O20 C52 1.466(11) .
O21 C53 1.255(7) .
O22 C53 1.300(7) .
O23 C60 1.39(3) .
O23 C60' 1.44(2) .
O24 C64' 1.355(16) .
O24 C64 1.436(18) .
O25 C65 1.252(8) .
O26 C65 1.272(8) .
O27 C72 1.244(7) .
O28 C72 1.280(8) .
O29 C79 1.395(8) .
O30 Dy4 2.401(3) 4_575
N1 C3 1.44(2) 4_575
N1 C3 1.44(2) .
N1 C4 1.536(17) .
N1 C4 1.536(17) 4_575
N1 C3' 1.55(2) .
N1 C3' 1.55(2) 4_575
N2 C14 1.468(8) .
N2 C23 1.482(7) .
N2 C13 1.549(9) .
N3 C33' 1.453(18) .
N3 C33' 1.453(18) 4_575
N3 C33 1.510(15) .
N3 C33 1.510(15) 4_575
N3 C34 1.550(14) .
N3 C34 1.550(14) 4_575
N4 C43' 1.477(18) .
N4 C43' 1.477(17) 4_575
N4 C44 1.480(16) 4_575
N4 C44 1.480(16) .
N4 C43 1.557(13) .
N4 C43 1.557(13) 4_575
N5 C62 1.47(3) .
N5 C63' 1.47(3) .
N5 C61 1.47(2) .
N5 C63 1.49(2) .
N5 C62' 1.51(3) .
N5 C61' 1.58(3) .
N6 C80' 1.461(15) .
N6 C80' 1.461(15) 4_575
N6 C81 1.472(14) .
N6 C81 1.472(14) 4_575
N6 C80 1.53(2) .
N6 C80 1.53(2) 4_575
C2 C3 1.47(2) .
C2' C3' 1.51(3) .
C5 C6 1.501(10) .
C6 C7 1.356(10) .
C6 C11 1.411(10) .
C7 C8 1.418(10) .
C8 C9 1.359(11) .
C9 C10 1.351(12) .
C10 C11 1.381(11) .
C12 C13 1.484(9) .
C15 C16 1.485(7) .
C16 C21 1.383(11) .
C16 C17 1.383(10) .
C17 C18 1.376(11) .
C18 C19 1.40(2) .
C19 C20 1.364(19) .
C20 C21 1.407(10) .
C23 C24 1.531(7) .
C25 C26 1.473(10) .
C26 C27 1.379(11) .
C26 C31 1.398(13) .
C27 C28 1.427(12) .
C28 C29 1.269(16) .
C29 C30 1.416(19) .
C30 C31 1.454(14) .
C32 C33 1.53(2) .
C32' C33' 1.59(3) .
C35 C36 1.484(7) .
C36 C41 1.385(8) .
C36 C37 1.399(7) .
C37 C38 1.386(8) .
C38 C39 1.388(9) .
C39 C40 1.366(8) .
C40 C41 1.389(8) .
C42 C43 1.601(19) .
C42' C43' 1.607(19) .
C45 C46 1.490(9) .
C46 C47 1.401(9) .
C46 C51 1.418(9) .
C47 C48 1.371(10) .
C48 C49 1.375(11) .
C49 C50 1.372(11) .
C50 C51 1.394(10) .
C53 C54 1.502(7) .
C54 C55 1.370(8) .
C54 C59 1.403(8) .
C55 C56 1.404(8) .
C56 C57 1.372(9) .
C57 C58 1.384(10) .
C58 C59 1.404(8) .
C60 C61 1.529(16) .
C60' C61' 1.511(17) .
C63 C64 1.48(2) .
C63' C64' 1.48(2) .
C65 C66 1.522(10) .
C66 C67 1.346(13) .
C66 C71 1.390(16) .
C66 C71' 1.420(15) .
C67 C68 1.388(13) .
C68 C69 1.34(2) .
C68 C69' 1.39(2) .
C69 C70 1.27(2) .
C69' C70' 1.29(2) .
C70 C71 1.386(19) .
C70' C71' 1.406(19) .
C72 C73 1.519(8) .
C73 C74 1.362(10) .
C73 C78 1.414(8) .
C74 C75 1.408(10) .
C75 C76 1.370(13) .
C76 C77 1.383(13) .
C77 C78 1.356(10) .
C79 C80 1.480(17) .

loop_
_platon_squeeze_void_nr
_platon_squeeze_void_average_x
_platon_squeeze_void_average_y
_platon_squeeze_void_average_z
_platon_squeeze_void_volume
_platon_squeeze_void_count_electrons
_platon_squeeze_void_content
1 0.000 0.000 0.000 2308 518 ' '
2 0.056 0.750 0.552 47 11 ' '
3 0.138 0.566 0.313 14 2 ' '
4 0.138 0.934 0.313 14 2 ' '
5 0.861 0.066 0.687 14 2 ' '
6 0.862 0.434 0.687 14 2 ' '
7 0.944 0.250 0.448 47 13 ' '
